data_1508033
loop_
_publ_author_name
'Miwa, Kazuhiro'
'Furusho, Yoshio'
'Yashima, Eiji'

_publ_section_title
;
 Ion-triggered spring-like motion of a double helicate accompanied by
 anisotropic twisting.
;
_journal_issue 6
_journal_name_full 'Nature chemistry'
_journal_page_first 444
_journal_page_last 449
_journal_paper_doi 10.1038/nchem.649
_journal_volume 2
_journal_year 2010
_chemical_formula_moiety '(C124 H140 B2 N2 O8) (C2N)'
_chemical_formula_sum 'C126 H140 B2 N3 O8'
_chemical_formula_weight 1846.03
_chemical_name_systematic
; 
 ? 
;
_space_group_IT_number 27
_symmetry_cell_setting orthorhombic
_symmetry_space_group_name_Hall 'P 2 -2c'
_symmetry_space_group_name_H-M 'P c c 2'
_atom_sites_solution_hydrogens geom
_atom_sites_solution_primary direct
_atom_sites_solution_secondary difmap
_audit_creation_method SHELXL-97
_cell_angle_alpha 90.00
_cell_angle_beta 90.00
_cell_angle_gamma 90.00
_cell_formula_units_Z 4
_cell_length_a 15.130(3)
_cell_length_b 25.587(4)
_cell_length_c 31.300(6)
_cell_measurement_reflns_used 9141
_cell_measurement_temperature 153(2)
_cell_measurement_theta_max 22.38
_cell_measurement_theta_min 2.18
_cell_volume 12117(4)
_computing_cell_refinement 'Bruker SMART'
_computing_data_collection 'Bruker SMART'
_computing_data_reduction 'Bruker SAINT'
_computing_molecular_graphics 'Bruker SHELXTL'
_computing_publication_material 'Bruker SHELXTL'
_computing_structure_refinement 'SHELXL-97 (Sheldrick, 1997)'
_computing_structure_solution SIR2004
_diffrn_ambient_temperature 153(2)
_diffrn_measured_fraction_theta_full 0.989
_diffrn_measured_fraction_theta_max 0.989
_diffrn_measurement_device_type 'CCD area detector'
_diffrn_measurement_method 'phi and omega scans'
_diffrn_radiation_monochromator graphite
_diffrn_radiation_source 'fine-focus sealed tube'
_diffrn_radiation_type MoKa
_diffrn_radiation_wavelength 0.71073
_diffrn_reflns_av_R_equivalents 0.0684
_diffrn_reflns_av_sigmaI/netI 0.0852
_diffrn_reflns_limit_h_max 20
_diffrn_reflns_limit_h_min -19
_diffrn_reflns_limit_k_max 28
_diffrn_reflns_limit_k_min -34
_diffrn_reflns_limit_l_max 36
_diffrn_reflns_limit_l_min -41
_diffrn_reflns_number 85762
_diffrn_reflns_theta_full 28.38
_diffrn_reflns_theta_max 28.38
_diffrn_reflns_theta_min 2.03
_exptl_absorpt_coefficient_mu 0.062
_exptl_absorpt_correction_T_max 0.9878
_exptl_absorpt_correction_T_min 0.9523
_exptl_absorpt_correction_type empirical
_exptl_absorpt_process_details 'SADABS Sheldrick 1996'
_exptl_crystal_colour colorless
_exptl_crystal_density_diffrn 1.012
_exptl_crystal_density_method 'not measured'
_exptl_crystal_description block
_exptl_crystal_F_000 3964
_exptl_crystal_size_max 0.80
_exptl_crystal_size_mid 0.50
_exptl_crystal_size_min 0.20
_refine_diff_density_max 0.908
_refine_diff_density_min -0.342
_refine_diff_density_rms 0.109
_refine_ls_abs_structure_details 'Flack H D (1983), Acta Cryst. A39, 876-881'
_refine_ls_abs_structure_Flack 2.5(15)
_refine_ls_extinction_method none
_refine_ls_goodness_of_fit_ref 1.057
_refine_ls_hydrogen_treatment contsr
_refine_ls_matrix_type full
_refine_ls_number_parameters 1280
_refine_ls_number_reflns 27659
_refine_ls_number_restraints 1
_refine_ls_restrained_S_all 1.057
_refine_ls_R_factor_all 0.1612
_refine_ls_R_factor_gt 0.1037
_refine_ls_shift/su_max 0.001
_refine_ls_shift/su_mean 0.000
_refine_ls_structure_factor_coef Fsqd
_refine_ls_weighting_details 'calc w=1/[s^2^(Fo^2^)+(0.2000P)^2^+0.0000P] where P=(Fo^2^+2Fc^2^)/3'
_refine_ls_weighting_scheme calc
_refine_ls_wR_factor_gt 0.2745
_refine_ls_wR_factor_ref 0.3175
_reflns_number_gt 16428
_reflns_number_total 27659
_reflns_threshold_expression >2sigma(I)
_cod_data_source_file nchem.649-s2.cif
_cod_data_source_block kzm427e
_cod_original_cell_volume 12118(4)
_cod_original_sg_symbol_H-M Pcc2
_cod_database_code 1508033

loop_
_symmetry_equiv_pos_as_xyz
'x, y, z'
'-x, -y, z'
'-x, y, z+1/2'
'x, -y, z+1/2'

loop_
_atom_site_label
_atom_site_type_symbol
_atom_site_fract_x
_atom_site_fract_y
_atom_site_fract_z
_atom_site_U_iso_or_equiv
_atom_site_adp_type
_atom_site_occupancy
_atom_site_symmetry_multiplicity
_atom_site_calc_flag
_atom_site_refinement_flags
_atom_site_disorder_assembly
_atom_site_disorder_group
N1 N -0.0951(3) -0.3292(2) 0.36426(18) 0.0606(13) Uani 1 1 d . . .
C1 C -0.0391(5) -0.3762(3) 0.3701(3) 0.075(2) Uani 1 1 d . . .
H123 H 0.0235 -0.3662 0.3657 0.090 Uiso 1 1 calc R . .
H124 H -0.0546 -0.4020 0.3478 0.090 Uiso 1 1 calc R . .
C2 C -0.0475(4) -0.4020(2) 0.4131(2) 0.0539(14) Uani 1 1 d . . .
C3 C 0.0058(4) -0.3872(2) 0.4467(2) 0.0623(17) Uani 1 1 d . . .
H1 H 0.0491 -0.3609 0.4424 0.075 Uiso 1 1 calc R . .
C4 C -0.0022(5) -0.4090(3) 0.4850(3) 0.079(2) Uani 1 1 d . . .
H2 H 0.0345 -0.3974 0.5077 0.095 Uiso 1 1 calc R . .
C5 C -0.0645(6) -0.4493(3) 0.4925(3) 0.092(3) Uani 1 1 d . . .
H3 H -0.0707 -0.4647 0.5200 0.111 Uiso 1 1 calc R . .
C6 C -0.1153(6) -0.4653(3) 0.4589(4) 0.100(3) Uani 1 1 d . . .
H4 H -0.1567 -0.4928 0.4626 0.120 Uiso 1 1 calc R . .
C7 C -0.1071(5) -0.4425(2) 0.4213(3) 0.082(2) Uani 1 1 d . . .
H5 H -0.1437 -0.4543 0.3986 0.098 Uiso 1 1 calc R . .
C8 C -0.1916(4) -0.3409(3) 0.3708(3) 0.073(2) Uani 1 1 d . . .
H105 H -0.2261 -0.3089 0.3666 0.109 Uiso 1 1 calc R . .
H106 H -0.2009 -0.3539 0.3999 0.109 Uiso 1 1 calc R . .
H107 H -0.2107 -0.3674 0.3502 0.109 Uiso 1 1 calc R . .
C9 C -0.0828(8) -0.3102(6) 0.3183(3) 0.149(6) Uani 1 1 d . . .
H108 H -0.1203 -0.2796 0.3134 0.223 Uiso 1 1 calc R . .
H109 H -0.0994 -0.3381 0.2985 0.223 Uiso 1 1 calc R . .
H110 H -0.0207 -0.3007 0.3137 0.223 Uiso 1 1 calc R . .
C10 C -0.0703(5) -0.2866(3) 0.3938(3) 0.094(3) Uani 1 1 d . . .
H111 H -0.1095 -0.2566 0.3893 0.141 Uiso 1 1 calc R . .
H112 H -0.0090 -0.2761 0.3884 0.141 Uiso 1 1 calc R . .
H113 H -0.0759 -0.2987 0.4234 0.141 Uiso 1 1 calc R . .
N2 N 0.4063(3) -0.17297(18) 0.31363(19) 0.0584(13) Uani 1 1 d . . .
C11 C 0.4253(4) -0.1938(2) 0.3575(2) 0.0594(16) Uani 1 1 d . . .
H125 H 0.4840 -0.2110 0.3570 0.071 Uiso 1 1 calc R . .
H126 H 0.3810 -0.2211 0.3642 0.071 Uiso 1 1 calc R . .
C12 C 0.4249(4) -0.1540(2) 0.3934(2) 0.0606(16) Uani 1 1 d . . .
C13 C 0.5007(4) -0.1270(2) 0.4041(2) 0.0605(15) Uani 1 1 d . . .
H6 H 0.5530 -0.1325 0.3879 0.073 Uiso 1 1 calc R . .
C14 C 0.5022(6) -0.0926(2) 0.4375(3) 0.083(2) Uani 1 1 d . . .
H7 H 0.5543 -0.0733 0.4436 0.099 Uiso 1 1 calc R . .
C15 C 0.4241(6) -0.0858(3) 0.4633(3) 0.086(2) Uani 1 1 d . . .
H8 H 0.4242 -0.0629 0.4872 0.104 Uiso 1 1 calc R . .
C16 C 0.3481(5) -0.1139(3) 0.4521(2) 0.0727(19) Uani 1 1 d . . .
H9 H 0.2958 -0.1107 0.4687 0.087 Uiso 1 1 calc R . .
C17 C 0.3496(4) -0.1461(2) 0.4172(2) 0.0635(16) Uani 1 1 d . . .
H10 H 0.2968 -0.1637 0.4091 0.076 Uiso 1 1 calc R . .
C18 C 0.4215(5) -0.2177(3) 0.2814(3) 0.082(2) Uani 1 1 d . . .
H114 H 0.4823 -0.2304 0.2839 0.123 Uiso 1 1 calc R . .
H115 H 0.4115 -0.2047 0.2523 0.123 Uiso 1 1 calc R . .
H116 H 0.3802 -0.2463 0.2874 0.123 Uiso 1 1 calc R . .
C19 C 0.3148(4) -0.1543(3) 0.3102(2) 0.0610(16) Uani 1 1 d . . .
H117 H 0.3054 -0.1257 0.3305 0.091 Uiso 1 1 calc R . .
H118 H 0.2742 -0.1830 0.3168 0.091 Uiso 1 1 calc R . .
H119 H 0.3039 -0.1418 0.2811 0.091 Uiso 1 1 calc R . .
C20 C 0.4694(5) -0.1286(3) 0.3018(3) 0.073(2) Uani 1 1 d . . .
H120 H 0.5306 -0.1407 0.3046 0.109 Uiso 1 1 calc R . .
H121 H 0.4596 -0.0989 0.3210 0.109 Uiso 1 1 calc R . .
H122 H 0.4585 -0.1177 0.2723 0.109 Uiso 1 1 calc R . .
B1 B 0.2832(4) 0.19142(19) 0.33715(16) 0.0304(11) Uani 1 1 d . . .
O1 O 0.2621(2) 0.23308(11) 0.30819(11) 0.0384(8) Uani 1 1 d . . .
O2 O 0.3124(2) 0.14268(11) 0.31753(10) 0.0299(7) Uani 1 1 d . . .
O3 O 0.3572(2) 0.20445(12) 0.36535(10) 0.0353(7) Uani 1 1 d . . .
O4 O -0.1984(2) -0.18674(11) 0.36153(10) 0.0282(6) Uani 1 1 d . . .
C21 C 0.3192(3) 0.24582(17) 0.27664(14) 0.0316(10) Uani 1 1 d . . .
C22 C 0.3570(4) 0.29544(18) 0.27579(17) 0.0441(13) Uani 1 1 d . . .
H11 H 0.3488 0.3184 0.2993 0.053 Uiso 1 1 calc R . .
C23 C 0.4066(4) 0.31157(19) 0.24087(16) 0.0425(12) Uani 1 1 d . . .
H12 H 0.4317 0.3456 0.2408 0.051 Uiso 1 1 calc R . .
C24 C 0.4201(4) 0.27952(19) 0.20652(15) 0.0414(12) Uani 1 1 d . . .
C25 C 0.3881(4) 0.22863(19) 0.20882(16) 0.0447(13) Uani 1 1 d . . .
H13 H 0.4024 0.2049 0.1866 0.054 Uiso 1 1 calc R . .
C26 C 0.3346(3) 0.21089(16) 0.24348(14) 0.0335(10) Uani 1 1 d . . .
C27 C 0.2898(3) 0.12567(17) 0.27823(14) 0.0296(9) Uani 1 1 d . . .
C28 C 0.2973(4) 0.15805(17) 0.24204(15) 0.0383(11) Uani 1 1 d . . .
C29 C 0.2735(5) 0.1369(2) 0.20175(16) 0.0592(18) Uani 1 1 d . . .
H14 H 0.2780 0.1588 0.1773 0.071 Uiso 1 1 calc R . .
C30 C 0.2443(5) 0.0863(2) 0.19612(17) 0.0570(16) Uani 1 1 d . . .
C31 C 0.2420(4) 0.0552(2) 0.23255(18) 0.0528(15) Uani 1 1 d . . .
H15 H 0.2258 0.0196 0.2295 0.063 Uiso 1 1 calc R . .
C32 C 0.2622(3) 0.07345(16) 0.27325(15) 0.0317(10) Uani 1 1 d . . .
C33 C 0.1711(3) 0.00561(14) 0.30763(14) 0.0270(9) Uani 1 1 d . . .
H16 H 0.1301 0.0107 0.2850 0.032 Uiso 1 1 calc R . .
C34 C 0.2480(3) 0.03675(15) 0.30959(15) 0.0323(10) Uani 1 1 d . . .
C35 C 0.3056(3) 0.02891(17) 0.34276(15) 0.0346(10) Uani 1 1 d . . .
H17 H 0.3577 0.0495 0.3445 0.042 Uiso 1 1 calc R . .
C36 C 0.2895(3) -0.00837(17) 0.37388(17) 0.0373(11) Uani 1 1 d . . .
H18 H 0.3302 -0.0131 0.3967 0.045 Uiso 1 1 calc R . .
C37 C 0.2138(3) -0.03882(16) 0.37164(15) 0.0306(10) Uani 1 1 d . . .
H19 H 0.2027 -0.0642 0.3932 0.037 Uiso 1 1 calc R . .
C38 C 0.1543(3) -0.03277(16) 0.33859(15) 0.0290(9) Uani 1 1 d . . .
C39 C 0.0128(3) -0.07522(14) 0.36540(13) 0.0246(9) Uani 1 1 d . . .
H20 H 0.0260 -0.0631 0.3934 0.030 Uiso 1 1 calc R . .
C40 C 0.0725(3) -0.06491(15) 0.33290(13) 0.0247(9) Uani 1 1 d . . .
C41 C 0.0537(3) -0.08421(17) 0.29156(14) 0.0321(10) Uani 1 1 d . . .
H21 H 0.0934 -0.0781 0.2686 0.038 Uiso 1 1 calc R . .
C42 C -0.0238(3) -0.11218(16) 0.28500(15) 0.0327(10) Uani 1 1 d . . .
H22 H -0.0367 -0.1249 0.2572 0.039 Uiso 1 1 calc R . .
C43 C -0.0816(3) -0.12189(16) 0.31710(15) 0.0302(10) Uani 1 1 d . . .
H23 H -0.1333 -0.1418 0.3115 0.036 Uiso 1 1 calc R . .
C44 C -0.0663(3) -0.10285(15) 0.35878(14) 0.0258(9) Uani 1 1 d . . .
C45 C -0.1926(3) -0.15229(15) 0.39481(13) 0.0255(9) Uani 1 1 d . . .
C46 C -0.1315(3) -0.11089(15) 0.39367(13) 0.0241(8) Uani 1 1 d . . .
C47 C -0.1335(3) -0.07551(16) 0.42882(14) 0.0289(9) Uani 1 1 d . . .
H24 H -0.0950 -0.0462 0.4284 0.035 Uiso 1 1 calc R . .
C48 C -0.1887(3) -0.08182(16) 0.46340(14) 0.0292(9) Uani 1 1 d . . .
C49 C -0.2411(3) -0.12668(17) 0.46488(14) 0.0307(9) Uani 1 1 d . . .
H25 H -0.2763 -0.1331 0.4895 0.037 Uiso 1 1 calc R . .
C50 C -0.2432(3) -0.16254(15) 0.43111(13) 0.0272(9) Uani 1 1 d . . .
C51 C -0.3432(3) -0.23258(17) 0.40184(15) 0.0326(10) Uani 1 1 d . . .
C52 C -0.2909(3) -0.21279(16) 0.43522(14) 0.0291(9) Uani 1 1 d . . .
C53 C -0.2787(3) -0.24382(17) 0.47146(15) 0.0316(10) Uani 1 1 d . . .
H26 H -0.2442 -0.2305 0.4943 0.038 Uiso 1 1 calc R . .
C54 C -0.3153(3) -0.29357(17) 0.47539(15) 0.0359(10) Uani 1 1 d . . .
C55 C -0.3704(4) -0.31053(18) 0.44229(17) 0.0413(12) Uani 1 1 d . . .
H27 H -0.3996 -0.3432 0.4451 0.050 Uiso 1 1 calc R . .
C56 C -0.3838(3) -0.28145(17) 0.40578(16) 0.0355(10) Uani 1 1 d . . .
H28 H -0.4202 -0.2945 0.3835 0.043 Uiso 1 1 calc R . .
B2 B 0.2105(4) -0.31142(19) 0.32856(18) 0.0362(13) Uani 1 1 d . . .
O5 O 0.1341(3) -0.30604(14) 0.30157(12) 0.0488(9) Uani 1 1 d . . .
O6 O 0.2943(2) -0.31666(11) 0.30504(10) 0.0357(8) Uani 1 1 d . . .
O7 O 0.2311(2) -0.26475(11) 0.35432(11) 0.0413(9) Uani 1 1 d . . .
O8 O 0.1862(2) -0.35746(11) 0.35519(10) 0.0311(7) Uani 1 1 d . . .
C57 C 0.1445(4) -0.2771(2) 0.26542(17) 0.0478(14) Uani 1 1 d . . .
C58 C 0.1016(4) -0.2295(2) 0.26147(18) 0.0550(16) Uani 1 1 d . . .
H29 H 0.0656 -0.2175 0.2843 0.066 Uiso 1 1 calc R . .
C59 C 0.1096(5) -0.1992(2) 0.2254(2) 0.0646(19) Uani 1 1 d . . .
H30 H 0.0821 -0.1658 0.2243 0.078 Uiso 1 1 calc R . .
C60 C 0.1584(5) -0.2172(2) 0.19025(17) 0.0560(16) Uani 1 1 d . . .
C61 C 0.2004(4) -0.2661(2) 0.19472(17) 0.0505(14) Uani 1 1 d . . .
H31 H 0.2338 -0.2794 0.1714 0.061 Uiso 1 1 calc R . .
C62 C 0.1949(4) -0.2956(2) 0.23214(17) 0.0508(15) Uani 1 1 d . . .
C63 C 0.3003(3) -0.35184(17) 0.27249(15) 0.0337(10) Uani 1 1 d . . .
C64 C 0.2482(3) -0.3446(2) 0.23609(16) 0.0407(12) Uani 1 1 d . . .
C65 C 0.2510(4) -0.3806(2) 0.20302(16) 0.0451(13) Uani 1 1 d . . .
H32 H 0.2141 -0.3757 0.1788 0.054 Uiso 1 1 calc R . .
C66 C 0.3068(4) -0.4237(2) 0.20454(16) 0.0444(13) Uani 1 1 d . A .
C67 C 0.3658(3) -0.42702(18) 0.23929(16) 0.0381(11) Uani 1 1 d . . .
H33 H 0.4078 -0.4546 0.2396 0.046 Uiso 1 1 calc R . .
C68 C 0.3655(3) -0.39165(17) 0.27337(16) 0.0342(10) Uani 1 1 d . . .
C69 C 0.4211(3) -0.37345(16) 0.34798(15) 0.0302(10) Uani 1 1 d . . .
H34 H 0.3716 -0.3512 0.3524 0.036 Uiso 1 1 calc R . .
C70 C 0.4334(3) -0.39641(14) 0.30828(14) 0.0266(9) Uani 1 1 d . . .
C71 C 0.5122(3) -0.42632(15) 0.30232(15) 0.0304(10) Uani 1 1 d . . .
H35 H 0.5249 -0.4404 0.2749 0.036 Uiso 1 1 calc R . .
C72 C 0.5710(3) -0.43529(15) 0.33597(16) 0.0316(10) Uani 1 1 d . . .
C73 C 0.5531(3) -0.41455(15) 0.37546(16) 0.0313(10) Uani 1 1 d . . .
H36 H 0.5909 -0.4222 0.3989 0.038 Uiso 1 1 calc R . .
C74 C 0.4796(3) -0.38226(16) 0.38150(15) 0.0326(10) Uani 1 1 d . . .
H37 H 0.4697 -0.3663 0.4085 0.039 Uiso 1 1 calc R . .
C75 C 0.7170(3) -0.46180(17) 0.30120(17) 0.0382(11) Uani 1 1 d . . .
H38 H 0.7105 -0.4354 0.2801 0.046 Uiso 1 1 calc R . .
C76 C 0.6514(3) -0.46910(15) 0.33176(15) 0.0302(10) Uani 1 1 d . . .
C77 C 0.6635(3) -0.50784(16) 0.36174(16) 0.0324(10) Uani 1 1 d . . .
H39 H 0.6184 -0.5134 0.3823 0.039 Uiso 1 1 calc R . .
C78 C 0.7388(3) -0.53940(15) 0.36342(14) 0.0274(9) Uani 1 1 d . . .
C79 C 0.8035(3) -0.53139(18) 0.33212(18) 0.0416(12) Uani 1 1 d . . .
H40 H 0.8554 -0.5523 0.3319 0.050 Uiso 1 1 calc R . .
C80 C 0.7919(4) -0.4930(2) 0.30155(18) 0.0442(12) Uani 1 1 d . . .
H41 H 0.8361 -0.4880 0.2804 0.053 Uiso 1 1 calc R . .
C81 C 0.1798(3) -0.25251(16) 0.38879(16) 0.0325(11) Uani 1 1 d . . .
C82 C 0.1338(3) -0.20529(17) 0.38942(16) 0.0367(11) Uani 1 1 d . . .
H127 H 0.1312 -0.1849 0.3641 0.044 Uiso 1 1 calc R . .
C83 C 0.0924(3) -0.18755(15) 0.42544(16) 0.0326(10) Uani 1 1 d . . .
H128 H 0.0620 -0.1551 0.4247 0.039 Uiso 1 1 calc R . .
C84 C 0.0941(3) -0.21617(16) 0.46289(16) 0.0334(10) Uani 1 1 d . . .
C85 C 0.1374(3) -0.26420(15) 0.46134(14) 0.0301(10) Uani 1 1 d . . .
H129 H 0.1371 -0.2853 0.4863 0.036 Uiso 1 1 calc R . .
C86 C 0.1805(3) -0.28278(16) 0.42576(15) 0.0317(10) Uani 1 1 d . . .
C87 C 0.2236(3) -0.37022(16) 0.39284(14) 0.0298(10) Uani 1 1 d . . .
C88 C 0.2255(3) -0.33508(15) 0.42774(15) 0.0296(9) Uani 1 1 d . . .
C89 C 0.2630(3) -0.35056(17) 0.46574(16) 0.0358(10) Uani 1 1 d . . .
H130 H 0.2665 -0.3258 0.4883 0.043 Uiso 1 1 calc R . .
C90 C 0.2960(3) -0.40053(17) 0.47277(15) 0.0349(10) Uani 1 1 d . . .
C91 C 0.2883(3) -0.43546(16) 0.43809(15) 0.0320(10) Uani 1 1 d . . .
H131 H 0.3058 -0.4708 0.4423 0.038 Uiso 1 1 calc R . .
C92 C 0.2567(3) -0.42101(16) 0.39830(14) 0.0281(9) Uani 1 1 d . . .
C93 C 0.4716(5) 0.2971(2) 0.16680(17) 0.0568(17) Uani 1 1 d . . .
C94 C 0.5635(6) 0.2933(5) 0.1744(3) 0.119(4) Uani 1 1 d . . .
H42 H 0.5958 0.3045 0.1488 0.178 Uiso 1 1 calc R . .
H43 H 0.5788 0.2570 0.1811 0.178 Uiso 1 1 calc R . .
H44 H 0.5796 0.3158 0.1985 0.178 Uiso 1 1 calc R . .
C95 C 0.4527(10) 0.3578(3) 0.1599(3) 0.136(5) Uani 1 1 d . . .
H45 H 0.3896 0.3631 0.1544 0.203 Uiso 1 1 calc R . .
H46 H 0.4870 0.3704 0.1354 0.203 Uiso 1 1 calc R . .
H47 H 0.4700 0.3771 0.1856 0.203 Uiso 1 1 calc R . .
C96 C 0.4430(8) 0.2694(4) 0.1277(2) 0.127(5) Uani 1 1 d . . .
H48 H 0.3791 0.2737 0.1239 0.191 Uiso 1 1 calc R . .
H49 H 0.4571 0.2322 0.1302 0.191 Uiso 1 1 calc R . .
H50 H 0.4739 0.2841 0.1029 0.191 Uiso 1 1 calc R . .
C97 C 0.2189(7) 0.0641(3) 0.1527(2) 0.088(3) Uani 1 1 d . . .
C98 C 0.2297(12) 0.0997(4) 0.1181(2) 0.175(7) Uani 1 1 d . . .
H51 H 0.2888 0.1152 0.1193 0.263 Uiso 1 1 calc R . .
H52 H 0.1851 0.1274 0.1201 0.263 Uiso 1 1 calc R . .
H53 H 0.2225 0.0810 0.0910 0.263 Uiso 1 1 calc R . .
C99 C 0.2875(12) 0.0183(6) 0.1426(3) 0.202(8) Uani 1 1 d . . .
H54 H 0.3476 0.0326 0.1418 0.303 Uiso 1 1 calc R . .
H55 H 0.2733 0.0026 0.1149 0.303 Uiso 1 1 calc R . .
H56 H 0.2837 -0.0084 0.1650 0.303 Uiso 1 1 calc R . .
C100 C 0.1343(7) 0.0374(5) 0.1535(3) 0.123(4) Uani 1 1 d . . .
H57 H 0.1337 0.0120 0.1770 0.185 Uiso 1 1 calc R . .
H58 H 0.1252 0.0191 0.1264 0.185 Uiso 1 1 calc R . .
H59 H 0.0869 0.0629 0.1578 0.185 Uiso 1 1 calc R . .
C101 C -0.1918(4) -0.04367(17) 0.50091(16) 0.0376(11) Uani 1 1 d . . .
C102 C -0.1367(6) 0.0062(3) 0.4915(3) 0.088(3) Uani 1 1 d . . .
H60 H -0.1573 0.0222 0.4649 0.132 Uiso 1 1 calc R . .
H61 H -0.0742 -0.0032 0.4887 0.132 Uiso 1 1 calc R . .
H62 H -0.1439 0.0311 0.5151 0.132 Uiso 1 1 calc R . .
C103 C -0.2896(5) -0.0260(3) 0.5063(2) 0.073(2) Uani 1 1 d . . .
H63 H -0.3098 -0.0091 0.4800 0.109 Uiso 1 1 calc R . .
H64 H -0.2939 -0.0013 0.5302 0.109 Uiso 1 1 calc R . .
H65 H -0.3266 -0.0566 0.5122 0.109 Uiso 1 1 calc R . .
C104 C -0.1628(6) -0.0681(3) 0.5410(2) 0.077(2) Uani 1 1 d . . .
H66 H -0.1656 -0.0424 0.5642 0.116 Uiso 1 1 calc R . .
H67 H -0.1020 -0.0806 0.5379 0.116 Uiso 1 1 calc R . .
H68 H -0.2017 -0.0976 0.5478 0.116 Uiso 1 1 calc R . .
C105 C -0.2959(4) -0.32737(18) 0.51537(16) 0.0416(12) Uani 1 1 d . . .
C106 C -0.1988(5) -0.3243(3) 0.5272(2) 0.0717(19) Uani 1 1 d . . .
H69 H -0.1630 -0.3376 0.5034 0.108 Uiso 1 1 calc R . .
H70 H -0.1879 -0.3455 0.5527 0.108 Uiso 1 1 calc R . .
H71 H -0.1828 -0.2879 0.5330 0.108 Uiso 1 1 calc R . .
C107 C -0.3512(5) -0.3074(3) 0.55217(19) 0.0689(18) Uani 1 1 d . . .
H72 H -0.4140 -0.3099 0.5448 0.103 Uiso 1 1 calc R . .
H73 H -0.3360 -0.2708 0.5579 0.103 Uiso 1 1 calc R . .
H74 H -0.3394 -0.3285 0.5777 0.103 Uiso 1 1 calc R . .
C108 C -0.3192(6) -0.3845(2) 0.5079(2) 0.0684(19) Uani 1 1 d . . .
H75 H -0.2836 -0.3983 0.4843 0.103 Uiso 1 1 calc R . .
H76 H -0.3821 -0.3875 0.5007 0.103 Uiso 1 1 calc R . .
H77 H -0.3069 -0.4047 0.5339 0.103 Uiso 1 1 calc R . .
C109 C 0.0489(4) -0.19697(18) 0.50295(17) 0.0411(12) Uani 1 1 d . . .
C110 C 0.0773(6) -0.1411(3) 0.5121(3) 0.096(3) Uani 1 1 d . . .
H78 H 0.0480 -0.1287 0.5381 0.144 Uiso 1 1 calc R . .
H79 H 0.0607 -0.1187 0.4880 0.144 Uiso 1 1 calc R . .
H80 H 0.1415 -0.1399 0.5160 0.144 Uiso 1 1 calc R . .
C111 C -0.0507(4) -0.1975(3) 0.4967(2) 0.0609(16) Uani 1 1 d . . .
H81 H -0.0796 -0.1848 0.5227 0.091 Uiso 1 1 calc R . .
H82 H -0.0703 -0.2332 0.4906 0.091 Uiso 1 1 calc R . .
H83 H -0.0663 -0.1747 0.4727 0.091 Uiso 1 1 calc R . .
C112 C 0.0723(7) -0.2293(3) 0.5417(2) 0.097(3) Uani 1 1 d . . .
H84 H 0.0417 -0.2152 0.5668 0.146 Uiso 1 1 calc R . .
H85 H 0.1363 -0.2280 0.5464 0.146 Uiso 1 1 calc R . .
H86 H 0.0540 -0.2656 0.5370 0.146 Uiso 1 1 calc R . .
C113 C 0.3349(4) -0.41656(18) 0.51559(17) 0.0451(12) Uani 1 1 d . . .
C114 C 0.4055(7) -0.3752(4) 0.5291(3) 0.116(4) Uani 1 1 d . . .
H87 H 0.4535 -0.3747 0.5081 0.174 Uiso 1 1 calc R . .
H88 H 0.4292 -0.3842 0.5572 0.174 Uiso 1 1 calc R . .
H89 H 0.3779 -0.3405 0.5304 0.174 Uiso 1 1 calc R . .
C115 C 0.3795(8) -0.4698(3) 0.5146(3) 0.110(4) Uani 1 1 d . . .
H90 H 0.4260 -0.4698 0.4928 0.164 Uiso 1 1 calc R . .
H91 H 0.3357 -0.4967 0.5077 0.164 Uiso 1 1 calc R . .
H92 H 0.4057 -0.4772 0.5426 0.164 Uiso 1 1 calc R . .
C116 C 0.2626(8) -0.4156(5) 0.5486(3) 0.138(5) Uani 1 1 d . . .
H93 H 0.2359 -0.3807 0.5494 0.207 Uiso 1 1 calc R . .
H94 H 0.2875 -0.4239 0.5767 0.207 Uiso 1 1 calc R . .
H95 H 0.2174 -0.4414 0.5412 0.207 Uiso 1 1 calc R . .
C117 C 0.1676(5) -0.1832(3) 0.1505(2) 0.069(2) Uani 1 1 d . . .
C118 C 0.2089(12) -0.1329(5) 0.1625(4) 0.174(7) Uani 1 1 d . . .
H96 H 0.2143 -0.1107 0.1371 0.261 Uiso 1 1 calc R . .
H97 H 0.2677 -0.1393 0.1745 0.261 Uiso 1 1 calc R . .
H98 H 0.1721 -0.1152 0.1838 0.261 Uiso 1 1 calc R . .
C119 C 0.0713(8) -0.1630(6) 0.1376(4) 0.162(6) Uani 1 1 d . . .
H99 H 0.0754 -0.1413 0.1118 0.244 Uiso 1 1 calc R . .
H100 H 0.0465 -0.1423 0.1610 0.244 Uiso 1 1 calc R . .
H101 H 0.0329 -0.1931 0.1319 0.244 Uiso 1 1 calc R . .
C120 C 0.2015(14) -0.2117(5) 0.1143(3) 0.235(12) Uani 1 1 d . . .
H102 H 0.2046 -0.1885 0.0894 0.352 Uiso 1 1 calc R . .
H103 H 0.1621 -0.2411 0.1078 0.352 Uiso 1 1 calc R . .
H104 H 0.2607 -0.2250 0.1209 0.352 Uiso 1 1 calc R . .
C121 C 0.3041(4) -0.4651(2) 0.16936(16) 0.0430(12) Uani 1 1 d . . .
C122 C 0.2154(9) -0.4890(6) 0.1710(5) 0.092(7) Uani 0.64(2) 1 d P A 1
H141 H 0.2167 -0.5229 0.1564 0.138 Uiso 0.64(2) 1 calc PR A 1
H142 H 0.1728 -0.4660 0.1568 0.138 Uiso 0.64(2) 1 calc PR A 1
H143 H 0.1979 -0.4941 0.2009 0.138 Uiso 0.64(2) 1 calc PR A 1
C123 C 0.305(4) -0.5171(9) 0.1840(10) 0.14(2) Uani 0.36(2) 1 d P A 2
H132 H 0.2840 -0.5404 0.1613 0.217 Uiso 0.36(2) 1 calc PR A 2
H133 H 0.2665 -0.5204 0.2090 0.217 Uiso 0.36(2) 1 calc PR A 2
H134 H 0.3656 -0.5269 0.1919 0.217 Uiso 0.36(2) 1 calc PR A 2
C124 C 0.3763(14) -0.5043(9) 0.1750(7) 0.123(11) Uani 0.64(2) 1 d P A 1
H144 H 0.3658 -0.5244 0.2012 0.184 Uiso 0.64(2) 1 calc PR A 1
H145 H 0.4332 -0.4862 0.1771 0.184 Uiso 0.64(2) 1 calc PR A 1
H146 H 0.3772 -0.5280 0.1504 0.184 Uiso 0.64(2) 1 calc PR A 1
C125 C 0.382(3) -0.4524(15) 0.1389(10) 0.14(2) Uani 0.36(2) 1 d P A 2
H135 H 0.4359 -0.4462 0.1557 0.207 Uiso 0.36(2) 1 calc PR A 2
H136 H 0.3683 -0.4210 0.1222 0.207 Uiso 0.36(2) 1 calc PR A 2
H137 H 0.3920 -0.4819 0.1195 0.207 Uiso 0.36(2) 1 calc PR A 2
C126 C 0.3035(16) -0.4382(5) 0.1268(4) 0.093(7) Uani 0.64(2) 1 d P A 1
H147 H 0.3629 -0.4393 0.1143 0.139 Uiso 0.64(2) 1 calc PR A 1
H148 H 0.2853 -0.4017 0.1305 0.139 Uiso 0.64(2) 1 calc PR A 1
H149 H 0.2618 -0.4559 0.1077 0.139 Uiso 0.64(2) 1 calc PR A 1
C127 C 0.2243(17) -0.4529(13) 0.1343(7) 0.094(11) Uani 0.36(2) 1 d P A 2
H138 H 0.2323 -0.4751 0.1091 0.142 Uiso 0.36(2) 1 calc PR A 2
H139 H 0.2266 -0.4161 0.1258 0.142 Uiso 0.36(2) 1 calc PR A 2
H140 H 0.1668 -0.4604 0.1474 0.142 Uiso 0.36(2) 1 calc PR A 2
N9 N 0.5247(12) 0.2241(6) 0.4968(5) 0.212(6) Uiso 1 1 d . . .
C136 C 0.4614(13) 0.1866(7) 0.5250(6) 0.127(6) Uiso 0.674(15) 1 d P B 3
C140 C 0.4128(11) 0.1627(6) 0.5442(6) 0.114(5) Uiso 0.674(15) 1 d P B 3
C137 C 0.6116(19) 0.2238(10) 0.5137(9) 0.089(8) Uiso 0.326(15) 1 d P B 4
C141 C 0.667(2) 0.2075(13) 0.5388(11) 0.114(11) Uiso 0.326(15) 1 d P B 4

loop_
_atom_site_aniso_label
_atom_site_aniso_U_11
_atom_site_aniso_U_22
_atom_site_aniso_U_33
_atom_site_aniso_U_23
_atom_site_aniso_U_13
_atom_site_aniso_U_12
N1 0.046(3) 0.073(3) 0.063(3) 0.003(3) -0.004(2) 0.015(2)
C1 0.058(4) 0.078(4) 0.090(5) 0.005(4) -0.003(4) 0.025(4)
C2 0.045(3) 0.038(3) 0.079(4) -0.007(3) -0.007(3) 0.005(2)
C3 0.045(3) 0.038(3) 0.104(5) 0.000(3) -0.020(3) -0.006(2)
C4 0.080(5) 0.061(4) 0.098(6) 0.013(4) -0.033(4) -0.011(4)
C5 0.092(6) 0.065(4) 0.120(7) 0.028(5) 0.000(5) 0.011(4)
C6 0.072(5) 0.047(4) 0.181(10) 0.021(5) -0.024(6) -0.016(3)
C7 0.071(4) 0.038(3) 0.138(7) -0.014(4) -0.042(5) -0.008(3)
C8 0.045(4) 0.070(4) 0.103(6) -0.015(4) 0.005(3) -0.001(3)
C9 0.131(9) 0.234(14) 0.082(6) 0.068(8) 0.045(6) 0.109(9)
C10 0.072(5) 0.042(3) 0.167(9) 0.011(4) -0.050(5) -0.002(3)
N2 0.050(3) 0.043(2) 0.082(4) -0.008(2) 0.001(3) 0.003(2)
C11 0.050(3) 0.045(3) 0.083(5) 0.000(3) -0.012(3) 0.003(2)
C12 0.055(4) 0.047(3) 0.079(4) -0.005(3) -0.020(3) 0.017(3)
C13 0.052(3) 0.054(3) 0.075(4) -0.013(3) -0.013(3) 0.015(3)
C14 0.099(6) 0.049(3) 0.101(6) -0.024(4) -0.044(5) 0.018(3)
C15 0.097(6) 0.070(4) 0.092(6) -0.008(4) -0.022(5) 0.049(4)
C16 0.065(4) 0.078(4) 0.075(5) 0.003(4) -0.010(4) 0.033(4)
C17 0.055(4) 0.063(4) 0.073(4) -0.008(3) -0.016(3) 0.015(3)
C18 0.079(5) 0.064(4) 0.104(6) -0.045(4) 0.001(4) 0.001(4)
C19 0.040(3) 0.062(3) 0.081(5) 0.014(3) 0.005(3) 0.005(3)
C20 0.060(4) 0.061(4) 0.098(6) -0.008(4) 0.008(4) -0.015(3)
B1 0.041(3) 0.029(2) 0.021(3) 0.0017(18) 0.002(2) -0.005(2)
O1 0.050(2) 0.0258(15) 0.0399(19) 0.0021(13) 0.0132(16) 0.0002(14)
O2 0.0419(18) 0.0239(13) 0.0240(16) -0.0023(11) -0.0037(13) -0.0022(13)
O3 0.0360(18) 0.0410(17) 0.0288(17) -0.0092(13) 0.0040(13) -0.0077(13)
O4 0.0332(16) 0.0279(14) 0.0236(16) -0.0030(11) -0.0017(13) -0.0054(12)
C21 0.042(3) 0.030(2) 0.023(2) 0.0067(17) 0.0003(19) -0.0027(19)
C22 0.071(4) 0.025(2) 0.036(3) -0.0013(19) 0.012(3) -0.004(2)
C23 0.058(3) 0.036(2) 0.033(3) 0.005(2) 0.003(2) -0.016(2)
C24 0.061(3) 0.039(2) 0.024(2) 0.009(2) 0.003(2) -0.016(2)
C25 0.070(4) 0.039(2) 0.026(2) 0.0048(19) 0.008(2) -0.010(2)
C26 0.054(3) 0.024(2) 0.022(2) 0.0037(16) -0.003(2) -0.0078(19)
C27 0.034(2) 0.031(2) 0.023(2) -0.0028(17) 0.0047(17) -0.0045(18)
C28 0.057(3) 0.030(2) 0.028(2) -0.0002(18) -0.005(2) -0.018(2)
C29 0.112(5) 0.044(3) 0.022(2) 0.001(2) -0.006(3) -0.039(3)
C30 0.093(5) 0.049(3) 0.028(3) -0.002(2) -0.002(3) -0.029(3)
C31 0.084(4) 0.032(2) 0.043(3) -0.005(2) -0.001(3) -0.024(3)
C32 0.040(3) 0.023(2) 0.032(2) -0.0015(17) 0.0056(19) -0.0067(17)
C33 0.037(2) 0.0161(17) 0.028(2) -0.0002(16) 0.0027(18) 0.0028(16)
C34 0.039(3) 0.0205(19) 0.038(3) -0.0042(17) 0.009(2) 0.0006(17)
C35 0.037(3) 0.030(2) 0.037(3) -0.0010(19) 0.002(2) -0.0011(19)
C36 0.041(3) 0.032(2) 0.039(3) -0.003(2) 0.000(2) -0.0004(19)
C37 0.036(3) 0.027(2) 0.029(2) 0.0040(18) 0.0036(18) 0.0012(18)
C38 0.026(2) 0.0254(19) 0.035(3) -0.0004(18) 0.0071(19) 0.0076(17)
C39 0.032(2) 0.0193(17) 0.023(2) 0.0013(15) -0.0007(17) 0.0040(16)
C40 0.030(2) 0.0186(18) 0.025(2) -0.0003(15) 0.0068(17) 0.0036(16)
C41 0.039(3) 0.032(2) 0.025(2) 0.0009(18) 0.0065(19) 0.0013(19)
C42 0.044(3) 0.028(2) 0.027(2) -0.0033(17) 0.006(2) -0.0006(19)
C43 0.035(2) 0.0226(19) 0.033(2) -0.0018(17) 0.001(2) 0.0006(17)
C44 0.030(2) 0.0213(19) 0.026(2) 0.0042(16) 0.0022(18) 0.0048(16)
C45 0.032(2) 0.0251(19) 0.019(2) -0.0007(16) -0.0004(17) -0.0008(16)
C46 0.029(2) 0.0217(18) 0.021(2) 0.0024(15) -0.0003(16) 0.0008(16)
C47 0.033(2) 0.0241(19) 0.029(2) 0.0002(17) -0.0046(19) -0.0030(17)
C48 0.039(3) 0.027(2) 0.022(2) -0.0052(16) 0.0008(18) 0.0078(17)
C49 0.032(2) 0.035(2) 0.025(2) -0.0015(17) 0.0005(18) 0.0029(18)
C50 0.034(2) 0.0239(19) 0.024(2) 0.0027(16) 0.0017(18) 0.0016(16)
C51 0.035(2) 0.035(2) 0.029(2) 0.0029(18) 0.0048(19) -0.0026(18)
C52 0.030(2) 0.031(2) 0.026(2) 0.0011(17) 0.0009(17) -0.0021(17)
C53 0.036(2) 0.035(2) 0.024(2) 0.0022(17) 0.0034(18) -0.0037(18)
C54 0.045(3) 0.031(2) 0.031(2) 0.0060(18) 0.005(2) -0.0047(19)
C55 0.048(3) 0.033(2) 0.042(3) 0.008(2) -0.001(2) -0.011(2)
C56 0.038(3) 0.033(2) 0.036(3) 0.0042(18) -0.001(2) -0.0146(19)
B2 0.049(3) 0.025(2) 0.035(3) 0.006(2) 0.008(2) 0.013(2)
O5 0.049(2) 0.059(2) 0.039(2) 0.0063(17) 0.0059(16) 0.0255(17)
O6 0.045(2) 0.0311(15) 0.0309(18) 0.0016(13) 0.0032(14) 0.0114(14)
O7 0.055(2) 0.0256(15) 0.043(2) 0.0048(13) 0.0232(17) 0.0113(14)
O8 0.0429(19) 0.0246(14) 0.0259(17) -0.0021(12) 0.0007(13) 0.0084(13)
C57 0.057(3) 0.057(3) 0.029(3) 0.006(2) 0.000(2) 0.032(3)
C58 0.072(4) 0.058(3) 0.035(3) 0.002(2) 0.003(3) 0.038(3)
C59 0.084(5) 0.063(3) 0.047(3) 0.006(3) 0.001(3) 0.050(3)
C60 0.080(4) 0.059(3) 0.028(3) 0.009(2) 0.000(3) 0.036(3)
C61 0.064(4) 0.058(3) 0.029(3) 0.006(2) 0.006(2) 0.029(3)
C62 0.062(4) 0.052(3) 0.038(3) 0.003(2) -0.004(3) 0.036(3)
C63 0.045(3) 0.028(2) 0.028(2) 0.0025(18) 0.011(2) 0.0129(19)
C64 0.042(3) 0.047(3) 0.033(3) 0.005(2) 0.002(2) 0.022(2)
C65 0.060(3) 0.045(3) 0.031(3) 0.002(2) -0.008(2) 0.022(2)
C66 0.058(3) 0.044(3) 0.032(3) -0.003(2) 0.003(2) 0.019(2)
C67 0.048(3) 0.029(2) 0.037(3) 0.0017(19) 0.003(2) 0.014(2)
C68 0.040(3) 0.029(2) 0.034(3) 0.0021(19) 0.002(2) 0.0124(19)
C69 0.030(2) 0.028(2) 0.032(2) 0.0055(18) 0.0065(19) 0.0044(17)
C70 0.033(2) 0.0156(17) 0.031(2) 0.0042(16) 0.0056(18) 0.0030(16)
C71 0.037(3) 0.0226(19) 0.031(2) 0.0044(17) 0.004(2) 0.0072(18)
C72 0.033(2) 0.0140(18) 0.048(3) 0.0047(18) 0.003(2) 0.0020(17)
C73 0.034(2) 0.0193(19) 0.041(3) 0.0007(18) -0.010(2) 0.0058(17)
C74 0.040(3) 0.026(2) 0.032(3) -0.0031(18) 0.002(2) -0.0016(18)
C75 0.049(3) 0.025(2) 0.040(3) 0.0062(19) 0.003(2) 0.007(2)
C76 0.036(3) 0.0164(17) 0.039(3) 0.0023(17) -0.002(2) 0.0051(17)
C77 0.032(2) 0.027(2) 0.038(3) 0.0000(18) 0.004(2) -0.0001(18)
C78 0.037(2) 0.0188(18) 0.027(2) -0.0004(15) -0.0018(18) 0.0039(16)
C79 0.038(3) 0.030(2) 0.056(3) 0.005(2) 0.000(2) 0.012(2)
C80 0.043(3) 0.042(3) 0.047(3) 0.012(2) 0.014(2) 0.009(2)
C81 0.032(2) 0.023(2) 0.043(3) 0.0021(18) 0.012(2) 0.0039(17)
C82 0.044(3) 0.027(2) 0.039(3) 0.0070(19) 0.007(2) 0.0144(19)
C83 0.037(3) 0.0210(19) 0.039(3) -0.0048(18) 0.005(2) 0.0114(17)
C84 0.035(2) 0.028(2) 0.038(3) -0.0037(19) 0.002(2) 0.0053(18)
C85 0.040(3) 0.0236(19) 0.026(2) 0.0009(16) 0.0011(18) 0.0063(17)
C86 0.032(2) 0.026(2) 0.037(3) -0.0039(18) 0.0033(19) 0.0046(17)
C87 0.036(2) 0.0231(19) 0.030(2) 0.0030(17) 0.0068(19) 0.0032(17)
C88 0.035(2) 0.0199(18) 0.034(2) 0.0005(16) 0.0008(19) 0.0043(16)
C89 0.045(3) 0.026(2) 0.036(3) -0.0041(18) 0.003(2) 0.0025(18)
C90 0.041(3) 0.027(2) 0.036(2) 0.0063(17) -0.002(2) 0.0051(18)
C91 0.036(2) 0.0213(18) 0.039(3) 0.0053(17) 0.0053(19) 0.0097(17)
C92 0.027(2) 0.0253(19) 0.032(2) 0.0001(17) 0.0040(18) 0.0067(16)
C93 0.084(5) 0.060(3) 0.027(3) 0.008(2) 0.014(3) -0.030(3)
C94 0.069(5) 0.211(11) 0.076(6) 0.062(7) 0.029(4) -0.008(6)
C95 0.258(15) 0.075(5) 0.073(6) 0.027(4) 0.071(7) -0.015(7)
C96 0.192(11) 0.147(8) 0.043(5) 0.005(5) 0.024(5) -0.111(8)
C97 0.168(8) 0.065(4) 0.032(3) -0.002(3) -0.010(4) -0.054(5)
C98 0.38(2) 0.130(8) 0.020(4) 0.017(4) -0.052(7) -0.100(11)
C99 0.33(2) 0.212(15) 0.068(7) -0.097(9) -0.033(10) 0.045(15)
C100 0.137(8) 0.169(10) 0.063(6) -0.031(6) -0.027(5) -0.070(8)
C101 0.047(3) 0.029(2) 0.037(3) -0.0055(19) 0.000(2) 0.0025(19)
C102 0.129(7) 0.070(4) 0.064(5) -0.032(4) 0.034(5) -0.035(5)
C103 0.077(5) 0.075(4) 0.066(5) -0.030(3) 0.000(3) 0.021(4)
C104 0.130(7) 0.068(4) 0.034(3) -0.024(3) -0.021(4) 0.036(4)
C105 0.062(3) 0.034(2) 0.029(2) 0.0097(19) 0.003(2) -0.006(2)
C106 0.076(5) 0.075(4) 0.064(4) 0.036(3) -0.015(3) -0.002(3)
C107 0.103(5) 0.069(4) 0.035(3) 0.007(3) 0.016(3) -0.004(4)
C108 0.113(6) 0.046(3) 0.047(4) 0.014(3) -0.017(3) -0.015(3)
C109 0.052(3) 0.034(2) 0.038(3) -0.0071(19) -0.001(2) 0.014(2)
C110 0.087(5) 0.090(5) 0.111(6) -0.083(5) 0.015(5) -0.015(4)
C111 0.064(4) 0.062(3) 0.056(4) -0.012(3) 0.019(3) 0.000(3)
C112 0.144(8) 0.121(6) 0.027(3) 0.001(4) 0.010(4) 0.090(6)
C113 0.064(3) 0.034(2) 0.037(3) 0.004(2) -0.007(2) 0.013(2)
C114 0.141(8) 0.105(6) 0.103(7) 0.028(5) -0.079(6) -0.025(6)
C115 0.178(10) 0.076(5) 0.074(5) 0.002(4) -0.049(6) 0.071(6)
C116 0.122(8) 0.218(13) 0.074(6) 0.080(7) 0.025(6) 0.060(8)
C117 0.103(5) 0.069(4) 0.036(3) 0.013(3) 0.002(3) 0.038(4)
C118 0.31(2) 0.135(10) 0.075(7) 0.031(6) -0.006(9) -0.113(12)
C119 0.139(10) 0.229(14) 0.119(8) 0.115(9) 0.008(7) 0.082(10)
C120 0.48(3) 0.143(9) 0.084(7) 0.077(7) 0.146(12) 0.190(15)
C121 0.062(4) 0.043(3) 0.024(2) -0.0034(19) -0.001(2) 0.002(2)
C122 0.084(9) 0.112(12) 0.080(10) -0.049(9) 0.013(7) -0.048(8)
C123 0.34(8) 0.035(10) 0.057(15) -0.021(9) -0.04(3) 0.03(3)
C124 0.150(16) 0.106(15) 0.113(17) -0.090(14) -0.068(14) 0.092(14)
C125 0.22(4) 0.14(3) 0.055(18) -0.07(2) 0.09(2) -0.06(3)
C126 0.17(2) 0.063(7) 0.044(7) -0.004(5) 0.006(9) 0.019(10)
C127 0.063(15) 0.17(3) 0.054(15) -0.053(16) -0.003(11) 0.004(15)

loop_
_atom_type_symbol
_atom_type_description
_atom_type_scat_dispersion_real
_atom_type_scat_dispersion_imag
_atom_type_scat_source
C C 0.0033 0.0016 'International Tables Vol C Tables 4.2.6.8 and 6.1.1.4'
H H 0.0000 0.0000 'International Tables Vol C Tables 4.2.6.8 and 6.1.1.4'
B B 0.0013 0.0007 'International Tables Vol C Tables 4.2.6.8 and 6.1.1.4'
N N 0.0061 0.0033 'International Tables Vol C Tables 4.2.6.8 and 6.1.1.4'
O O 0.0106 0.0060 'International Tables Vol C Tables 4.2.6.8 and 6.1.1.4'

loop_
_geom_angle_atom_site_label_1
_geom_angle_atom_site_label_2
_geom_angle_atom_site_label_3
_geom_angle
_geom_angle_site_symmetry_1
_geom_angle_site_symmetry_3
C10 N1 C1 112.1(5) . .
C10 N1 C8 107.9(6) . .
C1 N1 C8 112.2(6) . .
C10 N1 C9 108.8(8) . .
C1 N1 C9 107.7(6) . .
C8 N1 C9 108.0(7) . .
N1 C1 C2 114.6(6) . .
N1 C1 H123 108.6 . .
C2 C1 H123 108.6 . .
N1 C1 H124 108.6 . .
C2 C1 H124 108.6 . .
H123 C1 H124 107.6 . .
C3 C2 C7 116.1(7) . .
C3 C2 C1 120.9(6) . .
C7 C2 C1 123.0(6) . .
C4 C3 C2 121.4(6) . .
C4 C3 H1 119.3 . .
C2 C3 H1 119.3 . .
C3 C4 C5 121.0(7) . .
C3 C4 H2 119.5 . .
C5 C4 H2 119.5 . .
C6 C5 C4 117.7(8) . .
C6 C5 H3 121.2 . .
C4 C5 H3 121.2 . .
C7 C6 C5 120.1(7) . .
C7 C6 H4 119.9 . .
C5 C6 H4 119.9 . .
C6 C7 C2 123.6(7) . .
C6 C7 H5 118.2 . .
C2 C7 H5 118.2 . .
N1 C8 H105 109.5 . .
N1 C8 H106 109.5 . .
H105 C8 H106 109.5 . .
N1 C8 H107 109.5 . .
H105 C8 H107 109.5 . .
H106 C8 H107 109.5 . .
N1 C9 H108 109.5 . .
N1 C9 H109 109.5 . .
H108 C9 H109 109.5 . .
N1 C9 H110 109.5 . .
H108 C9 H110 109.5 . .
H109 C9 H110 109.5 . .
N1 C10 H111 109.5 . .
N1 C10 H112 109.5 . .
H111 C10 H112 109.5 . .
N1 C10 H113 109.5 . .
H111 C10 H113 109.5 . .
H112 C10 H113 109.5 . .
C19 N2 C11 111.3(5) . .
C19 N2 C20 109.3(5) . .
C11 N2 C20 111.4(5) . .
C19 N2 C18 109.5(5) . .
C11 N2 C18 107.9(5) . .
C20 N2 C18 107.4(5) . .
N2 C11 C12 116.0(5) . .
N2 C11 H125 108.3 . .
C12 C11 H125 108.3 . .
N2 C11 H126 108.3 . .
C12 C11 H126 108.3 . .
H125 C11 H126 107.4 . .
C17 C12 C13 119.0(6) . .
C17 C12 C11 120.1(6) . .
C13 C12 C11 120.8(6) . .
C14 C13 C12 121.5(7) . .
C14 C13 H6 119.3 . .
C12 C13 H6 119.3 . .
C13 C14 C15 119.5(7) . .
C13 C14 H7 120.3 . .
C15 C14 H7 120.3 . .
C16 C15 C14 118.1(7) . .
C16 C15 H8 121.0 . .
C14 C15 H8 121.0 . .
C17 C16 C15 119.6(7) . .
C17 C16 H9 120.2 . .
C15 C16 H9 120.2 . .
C16 C17 C12 122.3(6) . .
C16 C17 H10 118.9 . .
C12 C17 H10 118.9 . .
N2 C18 H114 109.5 . .
N2 C18 H115 109.5 . .
H114 C18 H115 109.5 . .
N2 C18 H116 109.5 . .
H114 C18 H116 109.5 . .
H115 C18 H116 109.5 . .
N2 C19 H117 109.5 . .
N2 C19 H118 109.5 . .
H117 C19 H118 109.5 . .
N2 C19 H119 109.5 . .
H117 C19 H119 109.5 . .
H118 C19 H119 109.5 . .
N2 C20 H120 109.5 . .
N2 C20 H121 109.5 . .
H120 C20 H121 109.5 . .
N2 C20 H122 109.5 . .
H120 C20 H122 109.5 . .
H121 C20 H122 109.5 . .
O1 B1 O2 115.9(4) . .
O1 B1 O3 112.5(4) . .
O2 B1 O3 102.5(4) . .
O1 B1 O4 101.0(4) . 2
O2 B1 O4 113.9(4) . 2
O3 B1 O4 111.5(4) . 2
C21 O1 B1 119.9(4) . .
C27 O2 B1 125.6(4) . .
C51 O3 B1 120.4(4) 2 .
C45 O4 B1 119.7(3) . 2
O1 C21 C26 119.8(4) . .
O1 C21 C22 119.7(4) . .
C26 C21 C22 120.2(4) . .
C23 C22 C21 120.5(5) . .
C23 C22 H11 119.7 . .
C21 C22 H11 119.7 . .
C24 C23 C22 121.4(4) . .
C24 C23 H12 119.3 . .
C22 C23 H12 119.3 . .
C23 C24 C25 118.0(4) . .
C23 C24 C93 122.5(4) . .
C25 C24 C93 119.5(5) . .
C24 C25 C26 122.3(5) . .
C24 C25 H13 118.9 . .
C26 C25 H13 118.9 . .
C21 C26 C25 117.3(4) . .
C21 C26 C28 123.5(4) . .
C25 C26 C28 119.2(4) . .
O2 C27 C28 121.5(4) . .
O2 C27 C32 118.8(4) . .
C28 C27 C32 119.5(4) . .
C27 C28 C29 118.1(4) . .
C27 C28 C26 123.3(4) . .
C29 C28 C26 118.4(4) . .
C30 C29 C28 123.5(4) . .
C30 C29 H14 118.2 . .
C28 C29 H14 118.2 . .
C29 C30 C31 116.1(5) . .
C29 C30 C97 123.1(5) . .
C31 C30 C97 120.8(5) . .
C32 C31 C30 123.6(4) . .
C32 C31 H15 118.2 . .
C30 C31 H15 118.2 . .
C31 C32 C27 119.0(4) . .
C31 C32 C34 117.1(4) . .
C27 C32 C34 123.8(4) . .
C38 C33 C34 121.0(4) . .
C38 C33 H16 119.5 . .
C34 C33 H16 119.5 . .
C35 C34 C33 118.3(4) . .
C35 C34 C32 125.4(4) . .
C33 C34 C32 116.2(4) . .
C34 C35 C36 121.5(5) . .
C34 C35 H17 119.2 . .
C36 C35 H17 119.2 . .
C35 C36 C37 119.7(5) . .
C35 C36 H18 120.1 . .
C37 C36 H18 120.1 . .
C38 C37 C36 120.9(4) . .
C38 C37 H19 119.6 . .
C36 C37 H19 119.6 . .
C37 C38 C33 118.6(4) . .
C37 C38 C40 124.5(4) . .
C33 C38 C40 116.9(4) . .
C40 C39 C44 122.8(4) . .
C40 C39 H20 118.6 . .
C44 C39 H20 118.6 . .
C39 C40 C41 118.3(4) . .
C39 C40 C38 123.8(4) . .
C41 C40 C38 117.9(4) . .
C42 C41 C40 119.0(4) . .
C42 C41 H21 120.5 . .
C40 C41 H21 120.5 . .
C43 C42 C41 122.0(4) . .
C43 C42 H22 119.0 . .
C41 C42 H22 119.0 . .
C42 C43 C44 121.1(4) . .
C42 C43 H23 119.5 . .
C44 C43 H23 119.5 . .
C39 C44 C43 116.7(4) . .
C39 C44 C46 121.8(4) . .
C43 C44 C46 121.5(4) . .
O4 C45 C50 117.6(4) . .
O4 C45 C46 120.6(4) . .
C50 C45 C46 121.5(4) . .
C45 C46 C47 116.4(4) . .
C45 C46 C44 124.0(4) . .
C47 C46 C44 119.6(4) . .
C48 C47 C46 123.1(4) . .
C48 C47 H24 118.5 . .
C46 C47 H24 118.5 . .
C47 C48 C49 117.8(4) . .
C47 C48 C101 123.2(4) . .
C49 C48 C101 118.9(4) . .
C48 C49 C50 121.8(4) . .
C48 C49 H25 119.1 . .
C50 C49 H25 119.1 . .
C45 C50 C49 118.6(4) . .
C45 C50 C52 120.1(4) . .
C49 C50 C52 121.0(4) . .
O3 C51 C56 118.5(4) 2 .
O3 C51 C52 121.3(4) 2 .
C56 C51 C52 120.3(4) . .
C53 C52 C51 118.2(4) . .
C53 C52 C50 120.0(4) . .
C51 C52 C50 121.5(4) . .
C54 C53 C52 122.6(4) . .
C54 C53 H26 118.7 . .
C52 C53 H26 118.7 . .
C53 C54 C55 117.0(4) . .
C53 C54 C105 120.4(4) . .
C55 C54 C105 122.5(4) . .
C56 C55 C54 122.3(4) . .
C56 C55 H27 118.9 . .
C54 C55 H27 118.9 . .
C55 C56 C51 119.4(4) . .
C55 C56 H28 120.3 . .
C51 C56 H28 120.3 . .
O5 B2 O6 114.0(4) . .
O5 B2 O7 114.4(4) . .
O6 B2 O7 99.6(4) . .
O5 B2 O8 101.9(4) . .
O6 B2 O8 114.9(4) . .
O7 B2 O8 112.7(4) . .
C57 O5 B2 116.5(4) . .
C63 O6 B2 119.5(4) . .
C81 O7 B2 119.9(4) . .
C87 O8 B2 125.3(4) . .
O5 C57 C62 120.5(4) . .
O5 C57 C58 119.9(5) . .
C62 C57 C58 119.7(5) . .
C59 C58 C57 121.9(5) . .
C59 C58 H29 119.1 . .
C57 C58 H29 119.1 . .
C58 C59 C60 120.2(5) . .
C58 C59 H30 119.9 . .
C60 C59 H30 119.9 . .
C59 C60 C61 116.9(5) . .
C59 C60 C117 119.9(5) . .
C61 C60 C117 123.1(5) . .
C62 C61 C60 122.4(5) . .
C62 C61 H31 118.8 . .
C60 C61 H31 118.8 . .
C57 C62 C61 118.8(4) . .
C57 C62 C64 121.7(5) . .
C61 C62 C64 119.4(5) . .
O6 C63 C64 119.0(4) . .
O6 C63 C68 120.5(4) . .
C64 C63 C68 120.2(4) . .
C65 C64 C63 120.3(4) . .
C65 C64 C62 120.8(4) . .
C63 C64 C62 118.8(4) . .
C64 C65 C66 121.3(5) . .
C64 C65 H32 119.3 . .
C66 C65 H32 119.3 . .
C65 C66 C67 117.3(5) . .
C65 C66 C121 120.6(5) . .
C67 C66 C121 122.1(4) . .
C68 C67 C66 123.2(4) . .
C68 C67 H33 118.4 . .
C66 C67 H33 118.4 . .
C67 C68 C63 116.9(4) . .
C67 C68 C70 119.9(4) . .
C63 C68 C70 123.1(4) . .
C70 C69 C74 121.5(4) . .
C70 C69 H34 119.3 . .
C74 C69 H34 119.3 . .
C69 C70 C71 117.1(4) . .
C69 C70 C68 121.7(4) . .
C71 C70 C68 121.2(4) . .
C72 C71 C70 121.4(4) . .
C72 C71 H35 119.3 . .
C70 C71 H35 119.3 . .
C73 C72 C71 119.3(4) . .
C73 C72 C76 117.5(4) . .
C71 C72 C76 123.0(4) . .
C72 C73 C74 120.5(4) . .
C72 C73 H36 119.8 . .
C74 C73 H36 119.8 . .
C69 C74 C73 120.0(4) . .
C69 C74 H37 120.0 . .
C73 C74 H37 120.0 . .
C80 C75 C76 120.0(4) . .
C80 C75 H38 120.0 . .
C76 C75 H38 120.0 . .
C77 C76 C75 118.1(4) . .
C77 C76 C72 117.6(4) . .
C75 C76 C72 124.2(4) . .
C76 C77 C78 123.4(4) . .
C76 C77 H39 118.3 . .
C78 C77 H39 118.3 . .
C77 C78 C79 117.3(4) . .
C77 C78 C92 117.2(4) . 2_645
C79 C78 C92 125.4(4) . 2_645
C80 C79 C78 120.0(4) . .
C80 C79 H40 120.0 . .
C78 C79 H40 120.0 . .
C79 C80 C75 121.2(5) . .
C79 C80 H41 119.4 . .
C75 C80 H41 119.4 . .
O7 C81 C86 121.7(4) . .
O7 C81 C82 119.6(4) . .
C86 C81 C82 118.2(4) . .
C83 C82 C81 121.9(4) . .
C83 C82 H127 119.1 . .
C81 C82 H127 119.1 . .
C82 C83 C84 121.0(4) . .
C82 C83 H128 119.5 . .
C84 C83 H128 119.5 . .
C83 C84 C85 116.5(4) . .
C83 C84 C109 121.6(4) . .
C85 C84 C109 121.9(4) . .
C86 C85 C84 123.8(4) . .
C86 C85 H129 118.1 . .
C84 C85 H129 118.1 . .
C85 C86 C81 118.5(4) . .
C85 C86 C88 119.3(4) . .
C81 C86 C88 122.2(4) . .
O8 C87 C92 118.7(4) . .
O8 C87 C88 122.0(4) . .
C92 C87 C88 119.2(4) . .
C89 C88 C87 119.5(4) . .
C89 C88 C86 118.6(4) . .
C87 C88 C86 121.7(4) . .
C88 C89 C90 123.3(4) . .
C88 C89 H130 118.3 . .
C90 C89 H130 118.3 . .
C89 C90 C91 115.6(4) . .
C89 C90 C113 121.8(4) . .
C91 C90 C113 122.6(4) . .
C92 C91 C90 123.4(4) . .
C92 C91 H131 118.3 . .
C90 C91 H131 118.3 . .
C91 C92 C87 118.7(4) . .
C91 C92 C78 117.5(4) . 2_645
C87 C92 C78 123.8(4) . 2_645
C94 C93 C96 113.2(9) . .
C94 C93 C24 110.1(5) . .
C96 C93 C24 112.5(5) . .
C94 C93 C95 105.4(8) . .
C96 C93 C95 107.5(7) . .
C24 C93 C95 107.7(6) . .
C93 C94 H42 109.5 . .
C93 C94 H43 109.5 . .
H42 C94 H43 109.5 . .
C93 C94 H44 109.5 . .
H42 C94 H44 109.5 . .
H43 C94 H44 109.5 . .
C93 C95 H45 109.5 . .
C93 C95 H46 109.5 . .
H45 C95 H46 109.5 . .
C93 C95 H47 109.5 . .
H45 C95 H47 109.5 . .
H46 C95 H47 109.5 . .
C93 C96 H48 109.5 . .
C93 C96 H49 109.5 . .
H48 C96 H49 109.5 . .
C93 C96 H50 109.5 . .
H48 C96 H50 109.5 . .
H49 C96 H50 109.5 . .
C98 C97 C100 114.6(9) . .
C98 C97 C30 114.3(6) . .
C100 C97 C30 112.5(7) . .
C98 C97 C99 104.1(10) . .
C100 C97 C99 103.3(9) . .
C30 C97 C99 106.6(7) . .
C97 C98 H51 109.5 . .
C97 C98 H52 109.5 . .
H51 C98 H52 109.5 . .
C97 C98 H53 109.5 . .
H51 C98 H53 109.5 . .
H52 C98 H53 109.5 . .
C97 C99 H54 109.5 . .
C97 C99 H55 109.5 . .
H54 C99 H55 109.5 . .
C97 C99 H56 109.5 . .
H54 C99 H56 109.5 . .
H55 C99 H56 109.5 . .
C97 C100 H57 109.5 . .
C97 C100 H58 109.5 . .
H57 C100 H58 109.5 . .
C97 C100 H59 109.5 . .
H57 C100 H59 109.5 . .
H58 C100 H59 109.5 . .
C104 C101 C48 112.1(4) . .
C104 C101 C102 110.5(6) . .
C48 C101 C102 111.3(4) . .
C104 C101 C103 108.3(6) . .
C48 C101 C103 107.4(4) . .
C102 C101 C103 107.0(5) . .
C101 C102 H60 109.5 . .
C101 C102 H61 109.5 . .
H60 C102 H61 109.5 . .
C101 C102 H62 109.5 . .
H60 C102 H62 109.5 . .
H61 C102 H62 109.5 . .
C101 C103 H63 109.5 . .
C101 C103 H64 109.5 . .
H63 C103 H64 109.5 . .
C101 C103 H65 109.5 . .
H63 C103 H65 109.5 . .
H64 C103 H65 109.5 . .
C101 C104 H66 109.5 . .
C101 C104 H67 109.5 . .
H66 C104 H67 109.5 . .
C101 C104 H68 109.5 . .
H66 C104 H68 109.5 . .
H67 C104 H68 109.5 . .
C107 C105 C106 109.4(5) . .
C107 C105 C108 108.3(5) . .
C106 C105 C108 108.1(5) . .
C107 C105 C54 108.8(4) . .
C106 C105 C54 110.5(4) . .
C108 C105 C54 111.6(4) . .
C105 C106 H69 109.5 . .
C105 C106 H70 109.5 . .
H69 C106 H70 109.5 . .
C105 C106 H71 109.5 . .
H69 C106 H71 109.5 . .
H70 C106 H71 109.5 . .
C105 C107 H72 109.5 . .
C105 C107 H73 109.5 . .
H72 C107 H73 109.5 . .
C105 C107 H74 109.5 . .
H72 C107 H74 109.5 . .
H73 C107 H74 109.5 . .
C105 C108 H75 109.5 . .
C105 C108 H76 109.5 . .
H75 C108 H76 109.5 . .
C105 C108 H77 109.5 . .
H75 C108 H77 109.5 . .
H76 C108 H77 109.5 . .
C112 C109 C84 112.5(4) . .
C112 C109 C111 109.4(6) . .
C84 C109 C111 109.8(4) . .
C112 C109 C110 107.3(6) . .
C84 C109 C110 109.5(5) . .
C111 C109 C110 108.2(5) . .
C109 C110 H78 109.5 . .
C109 C110 H79 109.5 . .
H78 C110 H79 109.5 . .
C109 C110 H80 109.5 . .
H78 C110 H80 109.5 . .
H79 C110 H80 109.5 . .
C109 C111 H81 109.5 . .
C109 C111 H82 109.5 . .
H81 C111 H82 109.5 . .
C109 C111 H83 109.5 . .
H81 C111 H83 109.5 . .
H82 C111 H83 109.5 . .
C109 C112 H84 109.5 . .
C109 C112 H85 109.5 . .
H84 C112 H85 109.5 . .
C109 C112 H86 109.5 . .
H84 C112 H86 109.5 . .
H85 C112 H86 109.5 . .
C116 C113 C115 110.6(7) . .
C116 C113 C90 108.6(5) . .
C115 C113 C90 113.3(5) . .
C116 C113 C114 107.4(8) . .
C115 C113 C114 108.0(6) . .
C90 C113 C114 108.7(5) . .
C113 C114 H87 109.5 . .
C113 C114 H88 109.5 . .
H87 C114 H88 109.5 . .
C113 C114 H89 109.5 . .
H87 C114 H89 109.5 . .
H88 C114 H89 109.5 . .
C113 C115 H90 109.5 . .
C113 C115 H91 109.5 . .
H90 C115 H91 109.5 . .
C113 C115 H92 109.5 . .
H90 C115 H92 109.5 . .
H91 C115 H92 109.5 . .
C113 C116 H93 109.5 . .
C113 C116 H94 109.5 . .
H93 C116 H94 109.5 . .
C113 C116 H95 109.5 . .
H93 C116 H95 109.5 . .
H94 C116 H95 109.5 . .
C120 C117 C118 119.3(12) . .
C120 C117 C60 112.6(6) . .
C118 C117 C60 109.3(6) . .
C120 C117 C119 106.7(11) . .
C118 C117 C119 99.7(10) . .
C60 C117 C119 107.9(7) . .
C117 C118 H96 109.5 . .
C117 C118 H97 109.5 . .
H96 C118 H97 109.5 . .
C117 C118 H98 109.5 . .
H96 C118 H98 109.5 . .
H97 C118 H98 109.5 . .
C117 C119 H99 109.5 . .
C117 C119 H100 109.5 . .
H99 C119 H100 109.5 . .
C117 C119 H101 109.5 . .
H99 C119 H101 109.5 . .
H100 C119 H101 109.5 . .
C117 C120 H102 109.5 . .
C117 C120 H103 109.5 . .
H102 C120 H103 109.5 . .
C117 C120 H104 109.5 . .
H102 C120 H104 109.5 . .
H103 C120 H104 109.5 . .
C123 C121 C122 67(2) . .
C123 C121 C124 47(2) . .
C122 C121 C124 112.4(13) . .
C123 C121 C126 136.3(13) . .
C122 C121 C126 102.4(11) . .
C124 C121 C126 114.7(13) . .
C123 C121 C66 114.8(12) . .
C122 C121 C66 106.7(6) . .
C124 C121 C66 111.1(7) . .
C126 C121 C66 108.8(6) . .
C123 C121 C125 113(3) . .
C122 C121 C125 143.1(14) . .
C124 C121 C125 70(2) . .
C126 C121 C125 50.5(18) . .
C66 C121 C125 106.1(10) . .
C123 C121 C127 114(2) . .
C122 C121 C127 55.9(13) . .
C124 C121 C127 137.4(11) . .
C126 C121 C127 47.4(12) . .
C66 C121 C127 111.4(9) . .
C125 C121 C127 96(2) . .
C121 C122 H141 109.5 . .
C121 C122 H142 109.5 . .
C121 C122 H143 109.5 . .
C121 C123 H132 109.5 . .
C121 C123 H133 109.5 . .
H132 C123 H133 109.5 . .
C121 C123 H134 109.5 . .
H132 C123 H134 109.5 . .
H133 C123 H134 109.5 . .
C121 C124 H144 109.5 . .
C121 C124 H145 109.5 . .
C121 C124 H146 109.5 . .
C121 C125 H135 109.5 . .
C121 C125 H136 109.5 . .
H135 C125 H136 109.5 . .
C121 C125 H137 109.5 . .
H135 C125 H137 109.5 . .
H136 C125 H137 109.5 . .
C121 C126 H147 109.5 . .
C121 C126 H148 109.5 . .
C121 C126 H149 109.5 . .
C121 C127 H138 109.5 . .
C121 C127 H139 109.5 . .
H138 C127 H139 109.5 . .
C121 C127 H140 109.5 . .
H138 C127 H140 109.5 . .
H139 C127 H140 109.5 . .
C137 N9 C136 109.9(17) . .
C140 C136 N9 175(2) . .
C141 C137 N9 151(3) . .

loop_
_geom_bond_atom_site_label_1
_geom_bond_atom_site_label_2
_geom_bond_distance
_geom_bond_site_symmetry_2
N1 C10 1.479(10) .
N1 C1 1.482(8) .
N1 C8 1.505(8) .
N1 C9 1.529(10) .
C1 C2 1.505(10) .
C1 H123 0.9900 .
C1 H124 0.9900 .
C2 C3 1.378(8) .
C2 C7 1.398(9) .
C3 C4 1.327(10) .
C3 H1 0.9500 .
C4 C5 1.418(11) .
C4 H2 0.9500 .
C5 C6 1.365(13) .
C5 H3 0.9500 .
C6 C7 1.318(13) .
C6 H4 0.9500 .
C7 H5 0.9500 .
C8 H105 0.9800 .
C8 H106 0.9800 .
C8 H107 0.9800 .
C9 H108 0.9800 .
C9 H109 0.9800 .
C9 H110 0.9800 .
C10 H111 0.9800 .
C10 H112 0.9800 .
C10 H113 0.9800 .
N2 C19 1.468(8) .
N2 C11 1.501(9) .
N2 C20 1.529(8) .
N2 C18 1.543(8) .
C11 C12 1.517(9) .
C11 H125 0.9900 .
C11 H126 0.9900 .
C12 C17 1.377(10) .
C12 C13 1.378(9) .
C13 C14 1.368(9) .
C13 H6 0.9500 .
C14 C15 1.442(12) .
C14 H7 0.9500 .
C15 C16 1.402(11) .
C15 H8 0.9500 .
C16 C17 1.370(9) .
C16 H9 0.9500 .
C17 H10 0.9500 .
C18 H114 0.9800 .
C18 H115 0.9800 .
C18 H116 0.9800 .
C19 H117 0.9800 .
C19 H118 0.9800 .
C19 H119 0.9800 .
C20 H120 0.9800 .
C20 H121 0.9800 .
C20 H122 0.9800 .
B1 O1 1.435(6) .
B1 O2 1.459(6) .
B1 O3 1.464(6) .
B1 O4 1.498(6) 2
O1 C21 1.352(6) .
O2 C27 1.349(5) .
O3 C51 1.366(5) 2
O4 C45 1.367(5) .
O4 B1 1.498(6) 2
C21 C26 1.389(6) .
C21 C22 1.393(7) .
C22 C23 1.388(7) .
C22 H11 0.9500 .
C23 C24 1.368(7) .
C23 H12 0.9500 .
C24 C25 1.391(7) .
C24 C93 1.534(7) .
C25 C26 1.428(7) .
C25 H13 0.9500 .
C26 C28 1.466(6) .
C27 C28 1.408(6) .
C27 C32 1.408(6) .
C28 C29 1.418(7) .
C29 C30 1.380(7) .
C29 H14 0.9500 .
C30 C31 1.391(8) .
C30 C97 1.523(8) .
C31 C32 1.390(7) .
C31 H15 0.9500 .
C32 C34 1.491(6) .
C33 C38 1.403(6) .
C33 C34 1.412(6) .
C33 H16 0.9500 .
C34 C35 1.370(7) .
C35 C36 1.385(7) .
C35 H17 0.9500 .
C36 C37 1.387(7) .
C36 H18 0.9500 .
C37 C38 1.380(7) .
C37 H19 0.9500 .
C38 C40 1.497(6) .
C39 C40 1.385(6) .
C39 C44 1.406(6) .
C39 H20 0.9500 .
C40 C41 1.414(6) .
C41 C42 1.389(7) .
C41 H21 0.9500 .
C42 C43 1.355(6) .
C42 H22 0.9500 .
C43 C44 1.412(6) .
C43 H23 0.9500 .
C44 C46 1.486(6) .
C45 C50 1.395(6) .
C45 C46 1.407(6) .
C46 C47 1.425(6) .
C47 C48 1.377(6) .
C47 H24 0.9500 .
C48 C49 1.396(6) .
C48 C101 1.528(6) .
C49 C50 1.400(6) .
C49 H25 0.9500 .
C50 C52 1.480(6) .
C51 O3 1.366(5) 2
C51 C56 1.398(6) .
C51 C52 1.405(7) .
C52 C53 1.397(6) .
C53 C54 1.393(6) .
C53 H26 0.9500 .
C54 C55 1.399(7) .
C54 C105 1.549(6) .
C55 C56 1.379(7) .
C55 H27 0.9500 .
C56 H28 0.9500 .
B2 O5 1.439(7) .
B2 O6 1.471(7) .
B2 O7 1.474(7) .
B2 O8 1.489(6) .
O5 C57 1.361(6) .
O6 C63 1.363(6) .
O7 C81 1.365(5) .
O8 C87 1.347(5) .
C57 C62 1.375(8) .
C57 C58 1.386(7) .
C58 C59 1.376(8) .
C58 H29 0.9500 .
C59 C60 1.403(8) .
C59 H30 0.9500 .
C60 C61 1.410(7) .
C60 C117 1.524(8) .
C61 C62 1.396(7) .
C61 H31 0.9500 .
C62 C64 1.497(7) .
C63 C64 1.398(7) .
C63 C68 1.418(6) .
C64 C65 1.386(7) .
C65 C66 1.389(7) .
C65 H32 0.9500 .
C66 C67 1.409(7) .
C66 C121 1.528(7) .
C67 C68 1.399(7) .
C67 H33 0.9500 .
C68 C70 1.505(7) .
C69 C70 1.387(6) .
C69 C74 1.392(7) .
C69 H34 0.9500 .
C70 C71 1.429(6) .
C71 C72 1.398(7) .
C71 H35 0.9500 .
C72 C73 1.372(7) .
C72 C76 1.499(6) .
C73 C74 1.398(6) .
C73 H36 0.9500 .
C74 H37 0.9500 .
C75 C80 1.388(7) .
C75 C76 1.390(7) .
C75 H38 0.9500 .
C76 C77 1.377(6) .
C77 C78 1.397(6) .
C77 H39 0.9500 .
C78 C79 1.400(7) .
C78 C92 1.491(6) 2_645
C79 C80 1.382(7) .
C79 H40 0.9500 .
C80 H41 0.9500 .
C81 C86 1.392(7) .
C81 C82 1.395(6) .
C82 C83 1.368(7) .
C82 H127 0.9500 .
C83 C84 1.382(7) .
C83 H128 0.9500 .
C84 C85 1.394(6) .
C84 C109 1.510(7) .
C85 C86 1.375(6) .
C85 H129 0.9500 .
C86 C88 1.503(6) .
C87 C92 1.403(6) .
C87 C88 1.415(6) .
C88 C89 1.376(7) .
C89 C90 1.390(6) .
C89 H130 0.9500 .
C90 C91 1.411(6) .
C90 C113 1.520(7) .
C91 C92 1.385(6) .
C91 H131 0.9500 .
C92 C78 1.491(6) 2_645
C93 C94 1.414(11) .
C93 C96 1.479(10) .
C93 C95 1.593(11) .
C94 H42 0.9800 .
C94 H43 0.9800 .
C94 H44 0.9800 .
C95 H45 0.9800 .
C95 H46 0.9800 .
C95 H47 0.9800 .
C96 H48 0.9800 .
C96 H49 0.9800 .
C96 H50 0.9800 .
C97 C98 1.424(10) .
C97 C100 1.452(12) .
C97 C99 1.598(17) .
C98 H51 0.9800 .
C98 H52 0.9800 .
C98 H53 0.9800 .
C99 H54 0.9800 .
C99 H55 0.9800 .
C99 H56 0.9800 .
C100 H57 0.9800 .
C100 H58 0.9800 .
C100 H59 0.9800 .
C101 C104 1.470(8) .
C101 C102 1.553(9) .
C101 C103 1.555(9) .
C102 H60 0.9800 .
C102 H61 0.9800 .
C102 H62 0.9800 .
C103 H63 0.9800 .
C103 H64 0.9800 .
C103 H65 0.9800 .
C104 H66 0.9800 .
C104 H67 0.9800 .
C104 H68 0.9800 .
C105 C107 1.512(8) .
C105 C106 1.517(9) .
C105 C108 1.523(7) .
C106 H69 0.9800 .
C106 H70 0.9800 .
C106 H71 0.9800 .
C107 H72 0.9800 .
C107 H73 0.9800 .
C107 H74 0.9800 .
C108 H75 0.9800 .
C108 H76 0.9800 .
C108 H77 0.9800 .
C109 C112 1.509(8) .
C109 C111 1.519(9) .
C109 C110 1.520(8) .
C110 H78 0.9800 .
C110 H79 0.9800 .
C110 H80 0.9800 .
C111 H81 0.9800 .
C111 H82 0.9800 .
C111 H83 0.9800 .
C112 H84 0.9800 .
C112 H85 0.9800 .
C112 H86 0.9800 .
C113 C116 1.505(11) .
C113 C115 1.520(8) .
C113 C114 1.562(10) .
C114 H87 0.9800 .
C114 H88 0.9800 .
C114 H89 0.9800 .
C115 H90 0.9800 .
C115 H91 0.9800 .
C115 H92 0.9800 .
C116 H93 0.9800 .
C116 H94 0.9800 .
C116 H95 0.9800 .
C117 C120 1.444(11) .
C117 C118 1.479(13) .
C117 C119 1.599(13) .
C118 H96 0.9800 .
C118 H97 0.9800 .
C118 H98 0.9800 .
C119 H99 0.9800 .
C119 H100 0.9800 .
C119 H101 0.9800 .
C120 H102 0.9800 .
C120 H103 0.9800 .
C120 H104 0.9800 .
C121 C123 1.41(3) .
C121 C122 1.477(12) .
C121 C124 1.493(15) .
C121 C126 1.500(13) .
C121 C125 1.55(3) .
C121 C127 1.66(2) .
C122 H141 0.9800 .
C122 H142 0.9800 .
C122 H143 0.9800 .
C123 H132 0.9800 .
C123 H133 0.9800 .
C123 H134 0.9800 .
C124 H144 0.9800 .
C124 H145 0.9800 .
C124 H146 0.9800 .
C125 H135 0.9800 .
C125 H136 0.9800 .
C125 H137 0.9800 .
C126 H147 0.9800 .
C126 H148 0.9800 .
C126 H149 0.9800 .
C127 H138 0.9800 .
C127 H139 0.9800 .
C127 H140 0.9800 .
N9 C137 1.42(3) .
N9 C136 1.62(2) .
C136 C140 1.13(2) .
C137 C141 1.22(4) .

loop_
_geom_torsion_atom_site_label_1
_geom_torsion_atom_site_label_2
_geom_torsion_atom_site_label_3
_geom_torsion_atom_site_label_4
_geom_torsion
_geom_torsion_site_symmetry_1
_geom_torsion_site_symmetry_4
C10 N1 C1 C2 63.8(8) . .
C8 N1 C1 C2 -57.8(8) . .
C9 N1 C1 C2 -176.5(8) . .
N1 C1 C2 C3 -89.4(7) . .
N1 C1 C2 C7 92.2(8) . .
C7 C2 C3 C4 -2.8(9) . .
C1 C2 C3 C4 178.8(6) . .
C2 C3 C4 C5 1.6(11) . .
C3 C4 C5 C6 0.7(12) . .
C4 C5 C6 C7 -1.7(13) . .
C5 C6 C7 C2 0.5(13) . .
C3 C2 C7 C6 1.7(10) . .
C1 C2 C7 C6 -179.8(7) . .
C19 N2 C11 C12 -67.0(7) . .
C20 N2 C11 C12 55.2(7) . .
C18 N2 C11 C12 172.9(6) . .
N2 C11 C12 C17 94.8(7) . .
N2 C11 C12 C13 -88.5(7) . .
C17 C12 C13 C14 -0.6(9) . .
C11 C12 C13 C14 -177.3(6) . .
C12 C13 C14 C15 2.7(10) . .
C13 C14 C15 C16 -1.9(10) . .
C14 C15 C16 C17 -0.9(10) . .
C15 C16 C17 C12 3.1(10) . .
C13 C12 C17 C16 -2.4(9) . .
C11 C12 C17 C16 174.3(6) . .
O2 B1 O1 C21 -49.0(6) . .
O3 B1 O1 C21 68.5(5) . .
O4 B1 O1 C21 -172.6(4) 2 .
O1 B1 O2 C27 -27.7(6) . .
O3 B1 O2 C27 -150.6(4) . .
O4 B1 O2 C27 88.8(5) 2 .
O1 B1 O3 C51 83.5(5) . 2
O2 B1 O3 C51 -151.4(4) . 2
O4 B1 O3 C51 -29.1(5) 2 2
B1 O1 C21 C26 67.3(6) . .
B1 O1 C21 C22 -117.8(5) . .
O1 C21 C22 C23 -171.6(5) . .
C26 C21 C22 C23 3.3(8) . .
C21 C22 C23 C24 -0.2(9) . .
C22 C23 C24 C25 -4.7(9) . .
C22 C23 C24 C93 177.6(6) . .
C23 C24 C25 C26 6.6(9) . .
C93 C24 C25 C26 -175.6(5) . .
O1 C21 C26 C25 173.5(5) . .
C22 C21 C26 C25 -1.4(7) . .
O1 C21 C26 C28 -5.0(7) . .
C22 C21 C26 C28 -180.0(5) . .
C24 C25 C26 C21 -3.6(8) . .
C24 C25 C26 C28 175.0(5) . .
B1 O2 C27 C28 50.0(6) . .
B1 O2 C27 C32 -133.2(5) . .
O2 C27 C28 C29 178.9(5) . .
C32 C27 C28 C29 2.2(8) . .
O2 C27 C28 C26 3.7(8) . .
C32 C27 C28 C26 -173.0(5) . .
C21 C26 C28 C27 -39.3(8) . .
C25 C26 C28 C27 142.1(5) . .
C21 C26 C28 C29 145.5(6) . .
C25 C26 C28 C29 -33.0(8) . .
C27 C28 C29 C30 -0.6(10) . .
C26 C28 C29 C30 174.8(6) . .
C28 C29 C30 C31 -2.4(11) . .
C28 C29 C30 C97 179.9(7) . .
C29 C30 C31 C32 4.0(10) . .
C97 C30 C31 C32 -178.3(7) . .
C30 C31 C32 C27 -2.5(9) . .
C30 C31 C32 C34 174.0(6) . .
O2 C27 C32 C31 -177.6(5) . .
C28 C27 C32 C31 -0.7(7) . .
O2 C27 C32 C34 6.2(7) . .
C28 C27 C32 C34 -177.0(5) . .
C38 C33 C34 C35 -0.6(6) . .
C38 C33 C34 C32 175.6(4) . .
C31 C32 C34 C35 135.9(5) . .
C27 C32 C34 C35 -47.8(7) . .
C31 C32 C34 C33 -40.0(6) . .
C27 C32 C34 C33 136.2(5) . .
C33 C34 C35 C36 -0.1(6) . .
C32 C34 C35 C36 -176.0(4) . .
C34 C35 C36 C37 0.2(7) . .
C35 C36 C37 C38 0.5(7) . .
C36 C37 C38 C33 -1.2(6) . .
C36 C37 C38 C40 178.1(4) . .
C34 C33 C38 C37 1.3(6) . .
C34 C33 C38 C40 -178.0(4) . .
C44 C39 C40 C41 -1.6(6) . .
C44 C39 C40 C38 176.1(4) . .
C37 C38 C40 C39 47.5(6) . .
C33 C38 C40 C39 -133.2(4) . .
C37 C38 C40 C41 -134.8(5) . .
C33 C38 C40 C41 44.5(5) . .
C39 C40 C41 C42 0.6(6) . .
C38 C40 C41 C42 -177.2(4) . .
C40 C41 C42 C43 -0.5(7) . .
C41 C42 C43 C44 1.4(7) . .
C40 C39 C44 C43 2.4(6) . .
C40 C39 C44 C46 -176.6(4) . .
C42 C43 C44 C39 -2.2(6) . .
C42 C43 C44 C46 176.8(4) . .
B1 O4 C45 C50 67.1(5) 2 .
B1 O4 C45 C46 -118.7(4) 2 .
O4 C45 C46 C47 176.8(4) . .
C50 C45 C46 C47 -9.1(6) . .
O4 C45 C46 C44 -3.7(6) . .
C50 C45 C46 C44 170.3(4) . .
C39 C44 C46 C45 -155.3(4) . .
C43 C44 C46 C45 25.8(6) . .
C39 C44 C46 C47 24.1(6) . .
C43 C44 C46 C47 -154.8(4) . .
C45 C46 C47 C48 2.9(6) . .
C44 C46 C47 C48 -176.6(4) . .
C46 C47 C48 C49 3.8(6) . .
C46 C47 C48 C101 -179.3(4) . .
C47 C48 C49 C50 -4.7(7) . .
C101 C48 C49 C50 178.3(4) . .
O4 C45 C50 C49 -177.4(4) . .
C46 C45 C50 C49 8.4(6) . .
O4 C45 C50 C52 8.5(6) . .
C46 C45 C50 C52 -165.7(4) . .
C48 C49 C50 C45 -1.2(7) . .
C48 C49 C50 C52 172.9(4) . .
O3 C51 C52 C53 -179.5(4) 2 .
C56 C51 C52 C53 1.8(7) . .
O3 C51 C52 C50 -4.7(7) 2 .
C56 C51 C52 C50 176.7(4) . .
C45 C50 C52 C53 126.5(5) . .
C49 C50 C52 C53 -47.5(6) . .
C45 C50 C52 C51 -48.2(6) . .
C49 C50 C52 C51 137.7(5) . .
C51 C52 C53 C54 1.0(7) . .
C50 C52 C53 C54 -173.9(4) . .
C52 C53 C54 C55 -4.1(7) . .
C52 C53 C54 C105 177.0(4) . .
C53 C54 C55 C56 4.5(8) . .
C105 C54 C55 C56 -176.6(5) . .
C54 C55 C56 C51 -1.9(8) . .
O3 C51 C56 C55 179.9(4) 2 .
C52 C51 C56 C55 -1.4(7) . .
O6 B2 O5 C57 -37.5(6) . .
O7 B2 O5 C57 76.2(5) . .
O8 B2 O5 C57 -161.9(4) . .
O5 B2 O6 C63 -49.0(5) . .
O7 B2 O6 C63 -171.2(3) . .
O8 B2 O6 C63 68.1(6) . .
O5 B2 O7 C81 73.8(5) . .
O6 B2 O7 C81 -164.2(4) . .
O8 B2 O7 C81 -42.0(6) . .
O5 B2 O8 C87 -161.0(4) . .
O6 B2 O8 C87 75.3(6) . .
O7 B2 O8 C87 -37.9(6) . .
B2 O5 C57 C62 70.3(7) . .
B2 O5 C57 C58 -112.0(6) . .
O5 C57 C58 C59 -179.5(6) . .
C62 C57 C58 C59 -1.8(10) . .
C57 C58 C59 C60 3.5(11) . .
C58 C59 C60 C61 -2.5(11) . .
C58 C59 C60 C117 -179.5(7) . .
C59 C60 C61 C62 -0.2(10) . .
C117 C60 C61 C62 176.7(7) . .
O5 C57 C62 C61 176.8(6) . .
C58 C57 C62 C61 -1.0(10) . .
O5 C57 C62 C64 -7.2(10) . .
C58 C57 C62 C64 175.1(6) . .
C60 C61 C62 C57 1.9(10) . .
C60 C61 C62 C64 -174.2(6) . .
B2 O6 C63 C64 64.4(6) . .
B2 O6 C63 C68 -122.6(5) . .
O6 C63 C64 C65 -178.0(5) . .
C68 C63 C64 C65 9.0(8) . .
O6 C63 C64 C62 6.5(7) . .
C68 C63 C64 C62 -166.5(5) . .
C57 C62 C64 C65 137.9(6) . .
C61 C62 C64 C65 -46.0(9) . .
C57 C62 C64 C63 -46.6(9) . .
C61 C62 C64 C63 129.4(6) . .
C63 C64 C65 C66 -1.7(9) . .
C62 C64 C65 C66 173.7(6) . .
C64 C65 C66 C67 -5.3(9) . .
C64 C65 C66 C121 175.5(5) . .
C65 C66 C67 C68 5.3(8) . .
C121 C66 C67 C68 -175.5(5) . .
C66 C67 C68 C63 1.7(7) . .
C66 C67 C68 C70 -177.2(5) . .
O6 C63 C68 C67 178.4(4) . .
C64 C63 C68 C67 -8.8(7) . .
O6 C63 C68 C70 -2.8(7) . .
C64 C63 C68 C70 170.0(5) . .
C74 C69 C70 C71 -4.6(6) . .
C74 C69 C70 C68 173.5(4) . .
C67 C68 C70 C69 -160.6(4) . .
C63 C68 C70 C69 20.6(7) . .
C67 C68 C70 C71 17.3(6) . .
C63 C68 C70 C71 -161.5(4) . .
C69 C70 C71 C72 4.7(6) . .
C68 C70 C71 C72 -173.4(4) . .
C70 C71 C72 C73 -0.6(6) . .
C70 C71 C72 C76 176.2(4) . .
C71 C72 C73 C74 -3.7(6) . .
C76 C72 C73 C74 179.3(4) . .
C70 C69 C74 C73 0.5(7) . .
C72 C73 C74 C69 3.8(7) . .
C80 C75 C76 C77 -0.1(7) . .
C80 C75 C76 C72 175.8(5) . .
C73 C72 C76 C77 48.2(6) . .
C71 C72 C76 C77 -128.6(5) . .
C73 C72 C76 C75 -127.7(5) . .
C71 C72 C76 C75 55.5(6) . .
C75 C76 C77 C78 1.2(7) . .
C72 C76 C77 C78 -175.0(4) . .
C76 C77 C78 C79 -1.5(7) . .
C76 C77 C78 C92 178.8(4) . 2_645
C77 C78 C79 C80 0.8(7) . .
C92 C78 C79 C80 -179.5(5) 2_645 .
C78 C79 C80 C75 0.2(8) . .
C76 C75 C80 C79 -0.6(8) . .
B2 O7 C81 C86 69.6(6) . .
B2 O7 C81 C82 -118.4(5) . .
O7 C81 C82 C83 -170.1(5) . .
C86 C81 C82 C83 2.2(8) . .
C81 C82 C83 C84 -0.4(8) . .
C82 C83 C84 C85 -2.0(7) . .
C82 C83 C84 C109 179.8(5) . .
C83 C84 C85 C86 2.8(7) . .
C109 C84 C85 C86 -179.0(5) . .
C84 C85 C86 C81 -1.1(7) . .
C84 C85 C86 C88 179.6(4) . .
O7 C81 C86 C85 170.7(4) . .
C82 C81 C86 C85 -1.4(7) . .
O7 C81 C86 C88 -10.1(7) . .
C82 C81 C86 C88 177.8(4) . .
B2 O8 C87 C92 -127.4(4) . .
B2 O8 C87 C88 56.5(6) . .
O8 C87 C88 C89 178.7(4) . .
C92 C87 C88 C89 2.7(6) . .
O8 C87 C88 C86 4.2(7) . .
C92 C87 C88 C86 -171.8(4) . .
C85 C86 C88 C89 -33.4(7) . .
C81 C86 C88 C89 147.4(5) . .
C85 C86 C88 C87 141.2(5) . .
C81 C86 C88 C87 -38.0(7) . .
C87 C88 C89 C90 -3.3(7) . .
C86 C88 C89 C90 171.4(4) . .
C88 C89 C90 C91 -0.4(7) . .
C88 C89 C90 C113 -178.5(5) . .
C89 C90 C91 C92 4.9(7) . .
C113 C90 C91 C92 -177.0(5) . .
C90 C91 C92 C87 -5.4(7) . .
C90 C91 C92 C78 173.7(4) . 2_645
O8 C87 C92 C91 -174.7(4) . .
C88 C87 C92 C91 1.5(6) . .
O8 C87 C92 C78 6.2(7) . 2_645
C88 C87 C92 C78 -177.6(4) . 2_645
C23 C24 C93 C94 80.7(9) . .
C25 C24 C93 C94 -97.0(8) . .
C23 C24 C93 C96 -152.1(8) . .
C25 C24 C93 C96 30.2(10) . .
C23 C24 C93 C95 -33.8(9) . .
C25 C24 C93 C95 148.5(7) . .
C29 C30 C97 C98 1.3(15) . .
C31 C30 C97 C98 -176.3(11) . .
C29 C30 C97 C100 -131.6(9) . .
C31 C30 C97 C100 50.8(12) . .
C29 C30 C97 C99 115.8(10) . .
C31 C30 C97 C99 -61.8(11) . .
C47 C48 C101 C104 -115.6(6) . .
C49 C48 C101 C104 61.3(7) . .
C47 C48 C101 C102 8.8(7) . .
C49 C48 C101 C102 -174.4(5) . .
C47 C48 C101 C103 125.6(5) . .
C49 C48 C101 C103 -57.5(6) . .
C53 C54 C105 C107 76.8(6) . .
C55 C54 C105 C107 -102.0(6) . .
C53 C54 C105 C106 -43.4(7) . .
C55 C54 C105 C106 137.8(6) . .
C53 C54 C105 C108 -163.7(5) . .
C55 C54 C105 C108 17.5(7) . .
C83 C84 C109 C112 -170.0(6) . .
C85 C84 C109 C112 11.9(8) . .
C83 C84 C109 C111 67.9(6) . .
C85 C84 C109 C111 -110.2(6) . .
C83 C84 C109 C110 -50.7(7) . .
C85 C84 C109 C110 131.2(6) . .
C89 C90 C113 C116 65.3(8) . .
C91 C90 C113 C116 -112.7(7) . .
C89 C90 C113 C115 -171.3(7) . .
C91 C90 C113 C115 10.7(8) . .
C89 C90 C113 C114 -51.2(8) . .
C91 C90 C113 C114 130.8(7) . .
C59 C60 C117 C120 -166.5(12) . .
C61 C60 C117 C120 16.7(14) . .
C59 C60 C117 C118 58.4(12) . .
C61 C60 C117 C118 -118.4(10) . .
C59 C60 C117 C119 -49.1(11) . .
C61 C60 C117 C119 134.2(9) . .
C65 C66 C121 C123 -135(3) . .
C67 C66 C121 C123 46(3) . .
C65 C66 C121 C122 -63.6(10) . .
C67 C66 C121 C122 117.2(9) . .
C65 C66 C121 C124 173.6(14) . .
C67 C66 C121 C124 -5.6(15) . .
C65 C66 C121 C126 46.3(12) . .
C67 C66 C121 C126 -132.9(11) . .
C65 C66 C121 C125 99(2) . .
C67 C66 C121 C125 -80(2) . .
C65 C66 C121 C127 -4.3(14) . .
C67 C66 C121 C127 176.5(13) . .
C137 N9 C136 C140 145(25) . .
C136 N9 C137 C141 5(7) . .
